data_4064612
loop_
_publ_author_name
'Bauer, Florian'
'Braunschweig, Holger'
'Gruss, Katrin'
'Kupfer, Thomas'

_publ_section_title
;
 Diboration of Dialkynes with [2]Boraferrocenophanes
;
_journal_issue 10
_journal_name_full Organometallics
_journal_page_first 2869
_journal_paper_doi 10.1021/om200214w
_journal_volume 30
_journal_year 2011
_chemical_formula_moiety 'C42 H60 B2 Fe N2 P2 Pt'
_chemical_formula_sum 'C42 H60 B2 Fe N2 P2 Pt'
_chemical_formula_weight 927.42
_chemical_name_common
;
?
;
_chemical_name_systematic
; 
?
;
_space_group_IT_number 14
_symmetry_cell_setting monoclinic
_symmetry_space_group_name_Hall '-P 2yn'
_symmetry_space_group_name_H-M 'P 1 21/n 1'
_atom_sites_solution_hydrogens geom
_atom_sites_solution_primary direct
_atom_sites_solution_secondary difmap
_audit_creation_method SHELXL-97
_cell_angle_alpha 90.00
_cell_angle_beta 113.8790(10)
_cell_angle_gamma 90.00
_cell_formula_units_Z 8
_cell_length_a 20.9288(7)
_cell_length_b 16.8368(5)
_cell_length_c 25.5324(8)
_cell_measurement_reflns_used 9480
_cell_measurement_temperature 100(2)
_cell_measurement_theta_max 25.99
_cell_measurement_theta_min 2.42
_cell_volume 8226.8(5)
_computing_cell_refinement 'Saint+ ver. 7.68A (Bruker AXS)'
_computing_data_collection 'APEX2 ver. 2010.3 (Bruker AXS)'
_computing_data_reduction 'Saint+ ver. 7.68A (Bruker AXS)'
_computing_molecular_graphics 'XP ver. 5.1 (Bruker AXS, 1998)'
_computing_publication_material 'SHELXL-97 (Sheldrick, 2008)'
_computing_structure_refinement 'SHELXL-97 (Sheldrick, 2008)'
_computing_structure_solution 'SHELXS-97 (Sheldrick, 2008)'
_diffrn_ambient_temperature 100(2)
_diffrn_measured_fraction_theta_full 0.995
_diffrn_measured_fraction_theta_max 0.993
_diffrn_measurement_device_type 'Bruker APEX-II CCD'
_diffrn_measurement_method '\f and \w scans'
_diffrn_radiation_monochromator 'multi-layer mirror'
_diffrn_radiation_source 'rotating anode'
_diffrn_radiation_type MoK\a
_diffrn_radiation_wavelength 0.71073
_diffrn_reflns_av_R_equivalents 0.0647
_diffrn_reflns_av_sigmaI/netI 0.0304
_diffrn_reflns_limit_h_max 25
_diffrn_reflns_limit_h_min -25
_diffrn_reflns_limit_k_max 20
_diffrn_reflns_limit_k_min -19
_diffrn_reflns_limit_l_max 31
_diffrn_reflns_limit_l_min -31
_diffrn_reflns_number 343651
_diffrn_reflns_theta_full 26.00
_diffrn_reflns_theta_max 26.04
_diffrn_reflns_theta_min 1.07
_exptl_absorpt_coefficient_mu 3.859
_exptl_absorpt_correction_T_max 0.9268
_exptl_absorpt_correction_T_min 0.5124
_exptl_absorpt_correction_type multi-scan
_exptl_absorpt_process_details 'Sadabs 2004/1 (Brucker Nonius 2004)'
_exptl_crystal_colour orange
_exptl_crystal_density_diffrn 1.498
_exptl_crystal_density_method 'not measured'
_exptl_crystal_description plate
_exptl_crystal_F_000 3760
_exptl_crystal_size_max 0.20
_exptl_crystal_size_mid 0.10
_exptl_crystal_size_min 0.02
_refine_diff_density_max 1.537
_refine_diff_density_min -0.907
_refine_diff_density_rms 0.119
_refine_ls_extinction_method none
_refine_ls_goodness_of_fit_ref 1.122
_refine_ls_hydrogen_treatment constr
_refine_ls_matrix_type full
_refine_ls_number_parameters 921
_refine_ls_number_reflns 16124
_refine_ls_number_restraints 0
_refine_ls_restrained_S_all 1.122
_refine_ls_R_factor_all 0.0457
_refine_ls_R_factor_gt 0.0240
_refine_ls_shift/su_max 0.003
_refine_ls_shift/su_mean 0.000
_refine_ls_structure_factor_coef Fsqd
_refine_ls_weighting_details 'calc w=1/[\s^2^(Fo^2^)+(0.0163P)^2^+15.6401P] where P=(Fo^2^+2Fc^2^)/3'
_refine_ls_weighting_scheme calc
_refine_ls_wR_factor_gt 0.0459
_refine_ls_wR_factor_ref 0.0546
_reflns_number_gt 12904
_reflns_number_total 16124
_reflns_threshold_expression >2sigma(I)
_cod_data_source_file om200214w_si_002.cif
_cod_data_source_block cu045
_cod_depositor_comments
;
The following automatic conversions were performed:

'_symmetry_cell_setting' value 'Monoclinic' changed to 'monoclinic'
according to /home/saulius/struct/CIF-dictionaries/cif_core.dic
dictionary named 'cif_core.dic' version 2.4.1 from 2010-06-29.

Automatic conversion script
Id: cif_fix_values 1715 2011-07-08 13:25:40Z adriana 
;
_cod_original_cell_volume 8226.8(4)
_cod_original_sg_symbol_H-M P2(1)/n
_cod_database_code 4064612

loop_
_symmetry_equiv_pos_as_xyz
'x, y, z'
'-x+1/2, y+1/2, -z+1/2'
'-x, -y, -z'
'x-1/2, -y-1/2, z-1/2'

loop_
_atom_site_label
_atom_site_type_symbol
_atom_site_fract_x
_atom_site_fract_y
_atom_site_fract_z
_atom_site_U_iso_or_equiv
_atom_site_adp_type
_atom_site_occupancy
_atom_site_symmetry_multiplicity
_atom_site_calc_flag
_atom_site_refinement_flags
Pt1 Pt 0.780923(6) 0.135041(7) 0.316817(5) 0.00980(4) Uani 1 1 d .
Fe1 Fe 0.64994(2) 0.27963(3) 0.081818(19) 0.01476(10) Uani 1 1 d .
P1 P 0.87691(4) 0.19735(5) 0.31573(3) 0.01252(18) Uani 1 1 d .
N1 N 0.67244(15) 0.03483(16) 0.03709(10) 0.0166(6) Uani 1 1 d .
C1 C 0.6540(2) 0.0437(2) -0.02414(13) 0.0268(9) Uani 1 1 d .
H1A H 0.6677 0.0967 -0.0317 0.040 Uiso 1 1 calc R
H1B H 0.6034 0.0372 -0.0451 0.040 Uiso 1 1 calc R
H1C H 0.6784 0.0033 -0.0367 0.040 Uiso 1 1 calc R
B1 B 0.6945(2) 0.0972(2) 0.07683(15) 0.0146(8) Uani 1 1 d .
Pt2 Pt 0.220078(6) 0.194777(7) 0.190541(5) 0.00908(4) Uani 1 1 d .
Fe2 Fe 0.36107(2) 0.05756(3) 0.422736(18) 0.01248(10) Uani 1 1 d .
P2 P 0.78561(4) 0.15807(5) 0.40541(3) 0.01271(18) Uani 1 1 d .
N2 N 0.55507(14) 0.09026(16) 0.13136(11) 0.0165(6) Uani 1 1 d .
B2 B 0.6132(2) 0.1396(2) 0.14488(14) 0.0146(8) Uani 1 1 d .
C2 C 0.6694(2) -0.0478(2) 0.05304(14) 0.0269(9) Uani 1 1 d .
H2A H 0.6827 -0.0513 0.0945 0.040 Uiso 1 1 calc R
H2B H 0.7018 -0.0796 0.0427 0.040 Uiso 1 1 calc R
H2C H 0.6218 -0.0680 0.0327 0.040 Uiso 1 1 calc R
P3 P 0.20575(4) 0.17092(5) 0.09939(3) 0.01240(18) Uani 1 1 d .
C3 C 0.48343(17) 0.1183(2) 0.11381(15) 0.0242(8) Uani 1 1 d .
H3A H 0.4835 0.1762 0.1180 0.036 Uiso 1 1 calc R
H3B H 0.4626 0.0937 0.1380 0.036 Uiso 1 1 calc R
H3C H 0.4561 0.1040 0.0737 0.036 Uiso 1 1 calc R
N3 N 0.34593(14) 0.30392(16) 0.46769(10) 0.0148(6) Uani 1 1 d .
B3 B 0.32064(18) 0.2402(2) 0.42964(14) 0.0130(8) Uani 1 1 d .
P4 P 0.12713(4) 0.13421(5) 0.19815(3) 0.01049(17) Uani 1 1 d .
N4 N 0.45442(13) 0.24449(16) 0.36666(11) 0.0144(6) Uani 1 1 d .
B4 B 0.39538(19) 0.1968(2) 0.35646(14) 0.0126(8) Uani 1 1 d .
C4 C 0.55862(19) 0.0041(2) 0.13506(16) 0.0259(9) Uani 1 1 d .
H4A H 0.6070 -0.0131 0.1459 0.039 Uiso 1 1 calc R
H4B H 0.5290 -0.0188 0.0978 0.039 Uiso 1 1 calc R
H4C H 0.5422 -0.0139 0.1640 0.039 Uiso 1 1 calc R
C11 C 0.69186(18) 0.1846(2) 0.05567(13) 0.0159(7) Uani 1 1 d .
C12 C 0.74366(18) 0.2445(2) 0.08368(14) 0.0188(8) Uani 1 1 d .
H12A H 0.7849 0.2366 0.1174 0.023 Uiso 1 1 calc R
C13 C 0.72348(19) 0.3172(2) 0.05304(15) 0.0225(8) Uani 1 1 d .
H13A H 0.7490 0.3656 0.0623 0.027 Uiso 1 1 calc R
C14 C 0.6585(2) 0.3046(2) 0.00615(14) 0.0227(8) Uani 1 1 d .
H14A H 0.6325 0.3433 -0.0213 0.027 Uiso 1 1 calc R
C15 C 0.63911(19) 0.2244(2) 0.00748(13) 0.0200(8) Uani 1 1 d .
H15A H 0.5977 0.2004 -0.0193 0.024 Uiso 1 1 calc R
C21 C 0.60610(16) 0.2309(2) 0.13347(13) 0.0143(7) Uani 1 1 d .
C22 C 0.65945(18) 0.2880(2) 0.16446(14) 0.0185(8) Uani 1 1 d .
H22A H 0.7003 0.2770 0.1978 0.022 Uiso 1 1 calc R
C23 C 0.6414(2) 0.3630(2) 0.13731(15) 0.0236(8) Uani 1 1 d .
H23A H 0.6676 0.4107 0.1494 0.028 Uiso 1 1 calc R
C24 C 0.57685(19) 0.3543(2) 0.08877(16) 0.0249(9) Uani 1 1 d .
H24A H 0.5526 0.3951 0.0625 0.030 Uiso 1 1 calc R
C25 C 0.55502(18) 0.2743(2) 0.08634(14) 0.0195(8) Uani 1 1 d .
H25A H 0.5134 0.2526 0.0582 0.023 Uiso 1 1 calc R
C31 C 0.72601(16) 0.07816(19) 0.14371(12) 0.0115(7) Uani 1 1 d .
C32 C 0.68929(17) 0.10080(19) 0.17484(12) 0.0123(7) Uani 1 1 d .
C33 C 0.71064(16) 0.09486(19) 0.23653(12) 0.0124(7) Uani 1 1 d .
C34 C 0.68902(16) 0.07658(19) 0.27596(12) 0.0129(7) Uani 1 1 d .
C41 C 0.79354(16) 0.03459(19) 0.16681(12) 0.0121(7) Uani 1 1 d .
C42 C 0.83790(17) 0.0392(2) 0.13760(13) 0.0161(7) Uani 1 1 d .
H42A H 0.8235 0.0694 0.1033 0.019 Uiso 1 1 calc R
C43 C 0.90170(17) 0.0010(2) 0.15738(13) 0.0173(7) Uani 1 1 d .
H43A H 0.9306 0.0057 0.1369 0.021 Uiso 1 1 calc R
C44 C 0.92386(17) -0.0441(2) 0.20709(13) 0.0162(7) Uani 1 1 d .
H44A H 0.9680 -0.0698 0.2211 0.019 Uiso 1 1 calc R
C45 C 0.88042(17) -0.0511(2) 0.23596(13) 0.0160(7) Uani 1 1 d .
H45A H 0.8946 -0.0829 0.2695 0.019 Uiso 1 1 calc R
C46 C 0.81675(16) -0.01236(19) 0.21642(12) 0.0128(7) Uani 1 1 d .
H46A H 0.7881 -0.0176 0.2371 0.015 Uiso 1 1 calc R
C51 C 0.63533(16) 0.0396(2) 0.29091(12) 0.0137(7) Uani 1 1 d .
C52 C 0.65116(18) -0.0258(2) 0.32746(13) 0.0173(7) Uani 1 1 d .
H52A H 0.6965 -0.0486 0.3408 0.021 Uiso 1 1 calc R
C53 C 0.60181(19) -0.0581(2) 0.34457(14) 0.0222(8) Uani 1 1 d .
H53A H 0.6134 -0.1031 0.3691 0.027 Uiso 1 1 calc R
C54 C 0.53565(18) -0.0252(2) 0.32606(14) 0.0232(8) Uani 1 1 d .
H54A H 0.5021 -0.0468 0.3384 0.028 Uiso 1 1 calc R
C55 C 0.51890(18) 0.0390(2) 0.28946(15) 0.0231(8) Uani 1 1 d .
H55A H 0.4734 0.0614 0.2763 0.028 Uiso 1 1 calc R
C56 C 0.56796(17) 0.0715(2) 0.27155(14) 0.0193(8) Uani 1 1 d .
H56A H 0.5556 0.1155 0.2461 0.023 Uiso 1 1 calc R
C61 C 0.88344(17) 0.3053(2) 0.32641(14) 0.0175(7) Uani 1 1 d .
H61A H 0.8889 0.3176 0.3659 0.021 Uiso 1 1 calc R
H61B H 0.9255 0.3249 0.3218 0.021 Uiso 1 1 calc R
C62 C 0.88335(18) 0.1860(2) 0.24658(13) 0.0171(7) Uani 1 1 d .
H62A H 0.8978 0.1306 0.2441 0.021 Uiso 1 1 calc R
H62B H 0.8359 0.1927 0.2161 0.021 Uiso 1 1 calc R
C63 C 0.96334(17) 0.1651(2) 0.36810(14) 0.0185(8) Uani 1 1 d .
H63A H 0.9998 0.1870 0.3569 0.022 Uiso 1 1 calc R
H63B H 0.9711 0.1871 0.4062 0.022 Uiso 1 1 calc R
C64 C 0.70335(17) 0.2057(2) 0.39782(14) 0.0198(8) Uani 1 1 d .
H64A H 0.6646 0.1675 0.3800 0.024 Uiso 1 1 calc R
H64B H 0.7058 0.2187 0.4364 0.024 Uiso 1 1 calc R
C65 C 0.7884(2) 0.0754(2) 0.45258(14) 0.0253(9) Uani 1 1 d .
H65A H 0.7795 0.0961 0.4853 0.030 Uiso 1 1 calc R
H65B H 0.7503 0.0378 0.4313 0.030 Uiso 1 1 calc R
C66 C 0.85262(17) 0.2255(2) 0.45420(13) 0.0172(7) Uani 1 1 d .
H66A H 0.8991 0.2022 0.4622 0.021 Uiso 1 1 calc R
H66B H 0.8498 0.2763 0.4339 0.021 Uiso 1 1 calc R
C67 C 0.81884(18) 0.3481(2) 0.28381(15) 0.0231(8) Uani 1 1 d .
H67A H 0.8244 0.4055 0.2905 0.035 Uiso 1 1 calc R
H67B H 0.7773 0.3299 0.2890 0.035 Uiso 1 1 calc R
H67C H 0.8135 0.3363 0.2447 0.035 Uiso 1 1 calc R
C68 C 0.93237(19) 0.2407(2) 0.23260(15) 0.0232(8) Uani 1 1 d .
H68A H 0.9322 0.2258 0.1954 0.035 Uiso 1 1 calc R
H68B H 0.9798 0.2356 0.2623 0.035 Uiso 1 1 calc R
H68C H 0.9166 0.2958 0.2310 0.035 Uiso 1 1 calc R
C69 C 0.97098(19) 0.0753(2) 0.37273(16) 0.0274(9) Uani 1 1 d .
H69A H 1.0168 0.0616 0.4025 0.041 Uiso 1 1 calc R
H69B H 0.9669 0.0534 0.3359 0.041 Uiso 1 1 calc R
H69C H 0.9341 0.0529 0.3827 0.041 Uiso 1 1 calc R
C70 C 0.6869(2) 0.2812(2) 0.36190(17) 0.0314(9) Uani 1 1 d .
H70A H 0.6424 0.3032 0.3593 0.047 Uiso 1 1 calc R
H70B H 0.6836 0.2688 0.3234 0.047 Uiso 1 1 calc R
H70C H 0.7242 0.3202 0.3799 0.047 Uiso 1 1 calc R
C71 C 0.8573(2) 0.0305(2) 0.47554(18) 0.0427(11) Uani 1 1 d .
H71A H 0.8549 -0.0130 0.5002 0.064 Uiso 1 1 calc R
H71B H 0.8952 0.0668 0.4978 0.064 Uiso 1 1 calc R
H71C H 0.8661 0.0089 0.4435 0.064 Uiso 1 1 calc R
C72 C 0.84884(19) 0.2439(2) 0.51123(14) 0.0233(8) Uani 1 1 d .
H72A H 0.8852 0.2825 0.5324 0.035 Uiso 1 1 calc R
H72B H 0.8561 0.1949 0.5337 0.035 Uiso 1 1 calc R
H72C H 0.8028 0.2661 0.5043 0.035 Uiso 1 1 calc R
C101 C 0.34632(19) 0.3854(2) 0.44904(14) 0.0214(8) Uani 1 1 d .
H10A H 0.3318 0.3866 0.4074 0.032 Uiso 1 1 calc R
H10B H 0.3936 0.4074 0.4679 0.032 Uiso 1 1 calc R
H10C H 0.3139 0.4173 0.4593 0.032 Uiso 1 1 calc R
C102 C 0.3694(2) 0.2990(2) 0.52955(13) 0.0257(9) Uani 1 1 d .
H10D H 0.3624 0.2449 0.5403 0.039 Uiso 1 1 calc R
H10E H 0.3425 0.3363 0.5421 0.039 Uiso 1 1 calc R
H10F H 0.4191 0.3126 0.5479 0.039 Uiso 1 1 calc R
C103 C 0.45148(18) 0.3307(2) 0.36133(15) 0.0204(8) Uani 1 1 d .
H10G H 0.4043 0.3491 0.3544 0.031 Uiso 1 1 calc R
H10H H 0.4629 0.3465 0.3292 0.031 Uiso 1 1 calc R
H10I H 0.4852 0.3544 0.3968 0.031 Uiso 1 1 calc R
C104 C 0.52455(17) 0.2148(2) 0.37889(14) 0.0203(8) Uani 1 1 d .
H10J H 0.5240 0.1566 0.3785 0.030 Uiso 1 1 calc R
H10K H 0.5568 0.2336 0.4167 0.030 Uiso 1 1 calc R
H10L H 0.5399 0.2344 0.3497 0.030 Uiso 1 1 calc R
C111 C 0.32257(17) 0.15282(19) 0.45180(12) 0.0129(7) Uani 1 1 d .
C112 C 0.37580(18) 0.1114(2) 0.49846(13) 0.0166(7) Uani 1 1 d .
H11A H 0.4182 0.1343 0.5246 0.020 Uiso 1 1 calc R
C113 C 0.35552(18) 0.0315(2) 0.49952(13) 0.0197(8) Uani 1 1 d .
H11B H 0.3815 -0.0079 0.5263 0.024 Uiso 1 1 calc R
C114 C 0.28950(18) 0.0209(2) 0.45359(14) 0.0191(8) Uani 1 1 d .
H11C H 0.2634 -0.0271 0.4440 0.023 Uiso 1 1 calc R
C115 C 0.26920(17) 0.0945(2) 0.42431(13) 0.0145(7) Uani 1 1 d .
H11D H 0.2270 0.1037 0.3917 0.017 Uiso 1 1 calc R
C121 C 0.40206(16) 0.1057(2) 0.36876(13) 0.0138(7) Uani 1 1 d .
C122 C 0.45399(17) 0.0617(2) 0.41484(14) 0.0167(7) Uani 1 1 d .
H12B H 0.4964 0.0829 0.4422 0.020 Uiso 1 1 calc R
C123 C 0.43162(18) -0.0182(2) 0.41275(14) 0.0199(8) Uani 1 1 d .
H12C H 0.4563 -0.0594 0.4384 0.024 Uiso 1 1 calc R
C124 C 0.36584(18) -0.0257(2) 0.36567(13) 0.0181(8) Uani 1 1 d .
H12D H 0.3389 -0.0729 0.3541 0.022 Uiso 1 1 calc R
C125 C 0.34766(17) 0.0494(2) 0.33922(13) 0.0150(7) Uani 1 1 d .
H12E H 0.3058 0.0609 0.3068 0.018 Uiso 1 1 calc R
C131 C 0.28547(16) 0.25768(19) 0.36285(12) 0.0110(7) Uani 1 1 d .
C132 C 0.31951(16) 0.23544(18) 0.32959(12) 0.0106(7) Uani 1 1 d .
C133 C 0.29408(16) 0.23919(18) 0.26724(12) 0.0101(7) Uani 1 1 d .
C134 C 0.31155(16) 0.25566(19) 0.22515(13) 0.0122(7) Uani 1 1 d .
C141 C 0.21718(16) 0.29926(18) 0.34171(12) 0.0104(7) Uani 1 1 d .
C142 C 0.19203(16) 0.34671(19) 0.29258(13) 0.0122(7) Uani 1 1 d .
H14B H 0.2193 0.3527 0.2708 0.015 Uiso 1 1 calc R
C143 C 0.12827(17) 0.38507(19) 0.27491(13) 0.0146(7) Uani 1 1 d .
H14C H 0.1129 0.4179 0.2418 0.018 Uiso 1 1 calc R
C144 C 0.08659(17) 0.3761(2) 0.30513(13) 0.0162(7) Uani 1 1 d .
H14D H 0.0424 0.4015 0.2924 0.019 Uiso 1 1 calc R
C145 C 0.11024(17) 0.3296(2) 0.35395(13) 0.0156(7) Uani 1 1 d .
H14E H 0.0820 0.3229 0.3748 0.019 Uiso 1 1 calc R
C146 C 0.17481(17) 0.29268(19) 0.37265(13) 0.0131(7) Uani 1 1 d .
H14F H 0.1909 0.2623 0.4070 0.016 Uiso 1 1 calc R
C151 C 0.36211(17) 0.2917(2) 0.20614(13) 0.0140(7) Uani 1 1 d .
C152 C 0.34286(18) 0.3560(2) 0.16806(13) 0.0179(8) Uani 1 1 d .
H15B H 0.2974 0.3781 0.1562 0.021 Uiso 1 1 calc R
C153 C 0.38939(19) 0.3881(2) 0.14738(14) 0.0232(8) Uani 1 1 d .
H15C H 0.3758 0.4322 0.1220 0.028 Uiso 1 1 calc R
C154 C 0.4554(2) 0.3560(2) 0.16361(15) 0.0255(9) Uani 1 1 d .
H15D H 0.4868 0.3774 0.1490 0.031 Uiso 1 1 calc R
C155 C 0.47541(19) 0.2927(2) 0.20105(15) 0.0249(9) Uani 1 1 d .
H15E H 0.5209 0.2708 0.2123 0.030 Uiso 1 1 calc R
C156 C 0.42953(17) 0.2607(2) 0.22243(14) 0.0194(8) Uani 1 1 d .
H15F H 0.4441 0.2174 0.2484 0.023 Uiso 1 1 calc R
C161 C 0.28758(18) 0.1305(2) 0.10051(13) 0.0181(8) Uani 1 1 d .
H16A H 0.2807 0.1159 0.0610 0.022 Uiso 1 1 calc R
H16B H 0.3241 0.1722 0.1140 0.022 Uiso 1 1 calc R
C162 C 0.19052(18) 0.2569(2) 0.05194(13) 0.0184(8) Uani 1 1 d .
H16C H 0.2298 0.2946 0.0690 0.022 Uiso 1 1 calc R
H16D H 0.1897 0.2390 0.0147 0.022 Uiso 1 1 calc R
C163 C 0.13994(18) 0.0999(2) 0.05387(13) 0.0182(8) Uani 1 1 d .
H16E H 0.1489 0.0483 0.0742 0.022 Uiso 1 1 calc R
H16F H 0.0936 0.1186 0.0505 0.022 Uiso 1 1 calc R
C164 C 0.11619(17) 0.02685(19) 0.18484(13) 0.0146(7) Uani 1 1 d .
H16G H 0.0759 0.0080 0.1924 0.018 Uiso 1 1 calc R
H16H H 0.1060 0.0161 0.1441 0.018 Uiso 1 1 calc R
C165 C 0.12610(17) 0.1442(2) 0.26903(13) 0.0141(7) Uani 1 1 d .
H16I H 0.1742 0.1345 0.2978 0.017 Uiso 1 1 calc R
H16J H 0.1146 0.2001 0.2735 0.017 Uiso 1 1 calc R
C166 C 0.04123(17) 0.1720(2) 0.14998(13) 0.0154(7) Uani 1 1 d .
H16K H 0.0316 0.1554 0.1103 0.019 Uiso 1 1 calc R
H16L H 0.0050 0.1481 0.1607 0.019 Uiso 1 1 calc R
C167 C 0.31285(19) 0.0577(2) 0.13909(14) 0.0215(8) Uani 1 1 d .
H16M H 0.3569 0.0388 0.1385 0.032 Uiso 1 1 calc R
H16N H 0.2776 0.0156 0.1252 0.032 Uiso 1 1 calc R
H16O H 0.3203 0.0720 0.1784 0.032 Uiso 1 1 calc R
C168 C 0.1230(2) 0.2994(2) 0.04164(15) 0.0274(9) Uani 1 1 d .
H16P H 0.1191 0.3469 0.0184 0.041 Uiso 1 1 calc R
H16Q H 0.1224 0.3149 0.0784 0.041 Uiso 1 1 calc R
H16R H 0.0835 0.2639 0.0214 0.041 Uiso 1 1 calc R
C169 C 0.1352(2) 0.0848(2) -0.00678(14) 0.0272(9) Uani 1 1 d .
H16S H 0.0982 0.0459 -0.0260 0.041 Uiso 1 1 calc R
H16T H 0.1799 0.0641 -0.0046 0.041 Uiso 1 1 calc R
H16U H 0.1244 0.1346 -0.0284 0.041 Uiso 1 1 calc R
C170 C 0.18184(17) -0.0188(2) 0.22286(15) 0.0206(8) Uani 1 1 d .
H17A H 0.1741 -0.0759 0.2153 0.031 Uiso 1 1 calc R
H17B H 0.1920 -0.0083 0.2632 0.031 Uiso 1 1 calc R
H17C H 0.2214 -0.0016 0.2144 0.031 Uiso 1 1 calc R
C171 C 0.07689(18) 0.0915(2) 0.28446(14) 0.0206(8) Uani 1 1 d .
H17D H 0.0789 0.1070 0.3221 0.031 Uiso 1 1 calc R
H17E H 0.0912 0.0359 0.2856 0.031 Uiso 1 1 calc R
H17F H 0.0290 0.0978 0.2556 0.031 Uiso 1 1 calc R
C172 C 0.03631(18) 0.2626(2) 0.15198(14) 0.0195(8) Uani 1 1 d .
H17G H -0.0086 0.2802 0.1228 0.029 Uiso 1 1 calc R
H17H H 0.0744 0.2866 0.1445 0.029 Uiso 1 1 calc R
H17I H 0.0400 0.2789 0.1899 0.029 Uiso 1 1 calc R

loop_
_atom_site_aniso_label
_atom_site_aniso_U_11
_atom_site_aniso_U_22
_atom_site_aniso_U_33
_atom_site_aniso_U_23
_atom_site_aniso_U_13
_atom_site_aniso_U_12
Pt1 0.01035(7) 0.00980(7) 0.01013(6) -0.00103(5) 0.00505(5) -0.00138(5)
Fe1 0.0187(3) 0.0117(3) 0.0156(2) -0.00079(19) 0.0087(2) 0.0009(2)
P1 0.0129(4) 0.0112(5) 0.0152(4) -0.0017(3) 0.0075(3) -0.0023(4)
N1 0.0256(16) 0.0117(16) 0.0107(13) 0.0004(11) 0.0054(12) 0.0030(13)
C1 0.045(2) 0.019(2) 0.0125(16) -0.0020(14) 0.0082(16) 0.0044(18)
B1 0.015(2) 0.016(2) 0.0151(18) -0.0009(15) 0.0079(16) 0.0015(17)
Pt2 0.01016(7) 0.00869(7) 0.00874(6) 0.00009(5) 0.00417(5) -0.00003(5)
Fe2 0.0140(2) 0.0116(3) 0.0128(2) 0.00071(18) 0.00643(19) 0.0012(2)
P2 0.0137(4) 0.0149(5) 0.0103(4) -0.0021(3) 0.0056(3) -0.0021(4)
N2 0.0137(15) 0.0118(17) 0.0207(14) -0.0002(12) 0.0033(12) 0.0016(12)
B2 0.016(2) 0.020(2) 0.0072(16) -0.0018(15) 0.0041(15) 0.0017(17)
C2 0.039(2) 0.018(2) 0.0187(18) 0.0000(15) 0.0065(17) 0.0003(18)
P3 0.0176(5) 0.0112(5) 0.0093(4) 0.0007(3) 0.0064(3) 0.0022(4)
C3 0.0135(18) 0.020(2) 0.033(2) 0.0003(16) 0.0025(16) -0.0025(16)
N3 0.0153(15) 0.0159(16) 0.0112(13) -0.0023(11) 0.0034(11) -0.0001(12)
B3 0.0085(18) 0.020(2) 0.0122(17) -0.0017(15) 0.0056(15) -0.0004(16)
P4 0.0097(4) 0.0107(5) 0.0108(4) -0.0009(3) 0.0038(3) -0.0006(3)
N4 0.0118(14) 0.0125(16) 0.0169(13) 0.0008(11) 0.0037(11) -0.0003(12)
B4 0.0137(19) 0.018(2) 0.0067(15) -0.0004(15) 0.0045(14) -0.0011(16)
C4 0.021(2) 0.016(2) 0.034(2) 0.0024(16) 0.0046(17) -0.0014(16)
C11 0.0239(19) 0.0138(19) 0.0128(15) -0.0014(13) 0.0104(14) 0.0008(15)
C12 0.0231(19) 0.020(2) 0.0170(16) -0.0021(14) 0.0116(15) -0.0005(16)
C13 0.031(2) 0.016(2) 0.0298(19) -0.0022(15) 0.0222(17) -0.0023(17)
C14 0.040(2) 0.015(2) 0.0177(17) 0.0050(14) 0.0163(17) 0.0079(17)
C15 0.030(2) 0.016(2) 0.0139(16) 0.0003(14) 0.0093(15) 0.0051(16)
C21 0.0126(17) 0.018(2) 0.0161(16) -0.0003(14) 0.0093(14) 0.0023(15)
C22 0.024(2) 0.020(2) 0.0157(16) -0.0050(14) 0.0124(15) -0.0017(16)
C23 0.035(2) 0.016(2) 0.032(2) -0.0094(16) 0.0256(18) -0.0049(17)
C24 0.029(2) 0.018(2) 0.035(2) 0.0062(16) 0.0206(18) 0.0096(17)
C25 0.0183(19) 0.016(2) 0.0249(18) 0.0029(15) 0.0091(15) 0.0034(15)
C31 0.0160(17) 0.0070(18) 0.0110(15) -0.0004(12) 0.0051(13) -0.0016(14)
C32 0.0153(17) 0.0068(18) 0.0102(15) 0.0006(12) 0.0006(13) -0.0035(14)
C33 0.0100(16) 0.0143(19) 0.0120(15) -0.0011(13) 0.0035(13) 0.0013(14)
C34 0.0148(17) 0.0118(19) 0.0113(15) -0.0014(13) 0.0044(13) 0.0032(14)
C41 0.0139(17) 0.0094(18) 0.0113(15) -0.0025(13) 0.0032(13) -0.0020(14)
C42 0.0210(19) 0.0137(19) 0.0152(16) -0.0009(13) 0.0092(14) -0.0008(15)
C43 0.0171(18) 0.019(2) 0.0196(17) -0.0037(14) 0.0110(14) -0.0027(15)
C44 0.0109(17) 0.016(2) 0.0199(17) -0.0024(14) 0.0046(14) 0.0021(14)
C45 0.0182(18) 0.0108(19) 0.0172(16) -0.0001(13) 0.0051(14) -0.0004(15)
C46 0.0167(18) 0.0101(18) 0.0129(15) -0.0024(13) 0.0075(13) -0.0025(14)
C51 0.0150(17) 0.0156(19) 0.0113(15) -0.0067(13) 0.0060(13) -0.0055(15)
C52 0.0181(18) 0.018(2) 0.0157(16) -0.0025(14) 0.0071(14) -0.0031(15)
C53 0.029(2) 0.023(2) 0.0174(17) -0.0030(15) 0.0113(16) -0.0101(17)
C54 0.022(2) 0.031(2) 0.0236(18) -0.0105(16) 0.0158(16) -0.0176(17)
C55 0.0128(18) 0.027(2) 0.033(2) -0.0099(17) 0.0121(16) -0.0041(16)
C56 0.0176(19) 0.019(2) 0.0220(17) -0.0013(15) 0.0092(15) -0.0017(16)
C61 0.0181(18) 0.0136(19) 0.0216(17) -0.0026(14) 0.0089(15) -0.0045(15)
C62 0.0195(19) 0.017(2) 0.0166(16) -0.0033(14) 0.0088(14) -0.0040(15)
C63 0.0140(18) 0.021(2) 0.0215(17) -0.0013(15) 0.0079(15) -0.0036(15)
C64 0.0146(18) 0.029(2) 0.0176(16) -0.0090(15) 0.0087(14) -0.0012(16)
C65 0.040(2) 0.018(2) 0.0170(17) -0.0011(15) 0.0113(17) -0.0086(18)
C66 0.0153(18) 0.019(2) 0.0165(16) -0.0037(14) 0.0059(14) -0.0027(15)
C67 0.021(2) 0.014(2) 0.035(2) -0.0034(16) 0.0124(17) -0.0040(16)
C68 0.027(2) 0.022(2) 0.0300(19) 0.0002(16) 0.0211(17) -0.0017(17)
C69 0.021(2) 0.024(2) 0.034(2) 0.0076(17) 0.0075(17) 0.0013(17)
C70 0.021(2) 0.027(2) 0.046(2) -0.0026(18) 0.0140(18) 0.0046(18)
C71 0.069(3) 0.018(2) 0.037(2) 0.0088(18) 0.016(2) 0.009(2)
C72 0.027(2) 0.026(2) 0.0184(17) -0.0089(15) 0.0102(16) -0.0073(17)
C101 0.025(2) 0.011(2) 0.0224(18) -0.0020(14) 0.0032(15) -0.0033(16)
C102 0.033(2) 0.026(2) 0.0131(16) -0.0050(15) 0.0043(16) -0.0004(18)
C103 0.0149(18) 0.016(2) 0.0281(19) 0.0007(15) 0.0064(15) -0.0036(15)
C104 0.0122(18) 0.024(2) 0.0254(18) 0.0028(15) 0.0086(15) -0.0003(15)
C111 0.0151(17) 0.0153(19) 0.0100(15) -0.0006(13) 0.0070(13) 0.0055(14)
C112 0.0180(18) 0.019(2) 0.0113(15) 0.0015(14) 0.0045(14) 0.0044(15)
C113 0.027(2) 0.021(2) 0.0132(16) 0.0065(14) 0.0094(15) 0.0088(16)
C114 0.026(2) 0.014(2) 0.0240(18) 0.0031(15) 0.0167(16) 0.0003(16)
C115 0.0129(17) 0.019(2) 0.0131(15) -0.0013(13) 0.0070(13) 0.0007(15)
C121 0.0136(17) 0.018(2) 0.0125(15) -0.0007(13) 0.0079(13) 0.0006(15)
C122 0.0131(17) 0.018(2) 0.0190(16) 0.0004(14) 0.0067(14) 0.0008(15)
C123 0.024(2) 0.015(2) 0.0265(18) 0.0046(15) 0.0160(16) 0.0070(16)
C124 0.026(2) 0.013(2) 0.0198(17) -0.0021(14) 0.0136(15) -0.0013(16)
C125 0.0152(17) 0.020(2) 0.0114(15) -0.0051(13) 0.0073(13) -0.0026(15)
C131 0.0115(16) 0.0087(18) 0.0122(15) -0.0010(12) 0.0043(13) -0.0018(13)
C132 0.0109(17) 0.0084(18) 0.0101(14) -0.0026(12) 0.0018(13) -0.0036(13)
C133 0.0084(16) 0.0077(18) 0.0111(14) 0.0014(12) 0.0009(12) 0.0024(13)
C134 0.0129(17) 0.0070(18) 0.0149(15) -0.0025(13) 0.0037(13) 0.0021(14)
C141 0.0103(16) 0.0064(18) 0.0125(15) -0.0046(12) 0.0025(13) -0.0030(13)
C142 0.0146(17) 0.0084(18) 0.0143(15) -0.0031(13) 0.0067(13) -0.0009(14)
C143 0.0181(18) 0.0082(18) 0.0150(16) -0.0004(13) 0.0040(14) -0.0011(14)
C144 0.0136(17) 0.015(2) 0.0182(16) -0.0046(14) 0.0042(14) -0.0002(15)
C145 0.0156(18) 0.017(2) 0.0170(16) -0.0066(14) 0.0097(14) -0.0023(15)
C146 0.0166(17) 0.0107(18) 0.0111(15) -0.0024(13) 0.0046(13) -0.0006(14)
C151 0.0178(18) 0.0135(19) 0.0134(15) -0.0061(13) 0.0092(14) -0.0053(15)
C152 0.0213(19) 0.018(2) 0.0166(16) -0.0049(14) 0.0102(15) -0.0050(15)
C153 0.034(2) 0.019(2) 0.0204(17) -0.0046(15) 0.0153(16) -0.0119(17)
C154 0.030(2) 0.031(2) 0.0237(18) -0.0121(17) 0.0196(17) -0.0182(18)
C155 0.0192(19) 0.031(2) 0.0282(19) -0.0117(17) 0.0136(16) -0.0079(17)
C156 0.0193(19) 0.019(2) 0.0214(17) -0.0054(15) 0.0100(15) -0.0038(16)
C161 0.024(2) 0.017(2) 0.0167(16) -0.0002(14) 0.0125(15) 0.0018(16)
C162 0.029(2) 0.014(2) 0.0141(16) 0.0014(14) 0.0099(15) -0.0002(16)
C163 0.025(2) 0.0132(19) 0.0145(16) -0.0015(14) 0.0062(15) 0.0012(15)
C164 0.0152(17) 0.0117(19) 0.0157(16) -0.0025(13) 0.0049(14) 0.0001(14)
C165 0.0151(17) 0.0136(19) 0.0140(15) -0.0021(13) 0.0063(13) -0.0028(14)
C166 0.0129(17) 0.016(2) 0.0158(16) -0.0023(13) 0.0042(14) 0.0001(15)
C167 0.024(2) 0.022(2) 0.0220(18) 0.0045(15) 0.0128(16) 0.0089(16)
C168 0.043(2) 0.018(2) 0.0257(19) 0.0057(16) 0.0184(18) 0.0117(18)
C169 0.040(2) 0.022(2) 0.0142(17) -0.0028(15) 0.0057(16) -0.0004(18)
C170 0.0158(18) 0.015(2) 0.0303(19) 0.0005(15) 0.0081(15) -0.0002(15)
C171 0.024(2) 0.019(2) 0.0242(18) 0.0007(15) 0.0160(16) -0.0017(16)
C172 0.0151(18) 0.017(2) 0.0244(18) 0.0001(15) 0.0062(15) 0.0020(15)

loop_
_atom_type_symbol
_atom_type_description
_atom_type_scat_dispersion_real
_atom_type_scat_dispersion_imag
_atom_type_scat_source
C C 0.0033 0.0016 'International Tables Vol C Tables 4.2.6.8 and 6.1.1.4'
H H 0.0000 0.0000 'International Tables Vol C Tables 4.2.6.8 and 6.1.1.4'
B B 0.0013 0.0007 'International Tables Vol C Tables 4.2.6.8 and 6.1.1.4'
N N 0.0061 0.0033 'International Tables Vol C Tables 4.2.6.8 and 6.1.1.4'
P P 0.1023 0.0942 'International Tables Vol C Tables 4.2.6.8 and 6.1.1.4'
Fe Fe 0.3463 0.8444 'International Tables Vol C Tables 4.2.6.8 and 6.1.1.4'
Pt Pt -1.7033 8.3905 'International Tables Vol C Tables 4.2.6.8 and 6.1.1.4'

loop_
_geom_angle_atom_site_label_1
_geom_angle_atom_site_label_2
_geom_angle_atom_site_label_3
_geom_angle
C34 Pt1 C33 36.60(12)
C34 Pt1 P2 104.22(8)
C33 Pt1 P2 139.91(9)
C34 Pt1 P1 150.84(9)
C33 Pt1 P1 114.25(9)
P2 Pt1 P1 104.62(3)
C12 Fe1 C25 160.09(14)
C12 Fe1 C15 68.40(14)
C25 Fe1 C15 106.78(14)
C12 Fe1 C24 158.06(15)
C25 Fe1 C24 40.59(14)
C15 Fe1 C24 123.76(15)
C12 Fe1 C22 107.85(14)
C25 Fe1 C22 68.53(14)
C15 Fe1 C22 156.83(14)
C24 Fe1 C22 68.35(14)
C12 Fe1 C23 122.44(14)
C25 Fe1 C23 68.38(14)
C15 Fe1 C23 160.86(14)
C24 Fe1 C23 40.67(15)
C22 Fe1 C23 40.48(14)
C12 Fe1 C14 68.34(14)
C25 Fe1 C14 121.33(14)
C15 Fe1 C14 40.38(14)
C24 Fe1 C14 108.00(14)
C22 Fe1 C14 161.48(14)
C23 Fe1 C14 125.03(14)
C12 Fe1 C13 40.72(14)
C25 Fe1 C13 157.21(14)
C15 Fe1 C13 67.98(14)
C24 Fe1 C13 122.50(14)
C22 Fe1 C13 125.05(14)
C23 Fe1 C13 108.87(14)
C14 Fe1 C13 40.37(14)
C12 Fe1 C21 123.07(13)
C25 Fe1 C21 41.27(13)
C15 Fe1 C21 120.24(14)
C24 Fe1 C21 69.26(14)
C22 Fe1 C21 41.21(13)
C23 Fe1 C21 69.18(14)
C14 Fe1 C21 156.25(14)
C13 Fe1 C21 160.83(14)
C12 Fe1 C11 41.21(13)
C25 Fe1 C11 122.46(14)
C15 Fe1 C11 41.17(13)
C24 Fe1 C11 159.68(15)
C22 Fe1 C11 120.79(13)
C23 Fe1 C11 157.17(14)
C14 Fe1 C11 69.13(13)
C13 Fe1 C11 69.17(14)
C21 Fe1 C11 104.88(13)
C61 P1 C62 102.50(15)
C61 P1 C63 101.08(16)
C62 P1 C63 103.57(16)
C61 P1 Pt1 117.89(11)
C62 P1 Pt1 111.88(11)
C63 P1 Pt1 117.84(11)
B1 N1 C1 124.4(3)
B1 N1 C2 123.4(3)
C1 N1 C2 112.0(3)
N1 C1 H1A 109.5
N1 C1 H1B 109.5
H1A C1 H1B 109.5
N1 C1 H1C 109.5
H1A C1 H1C 109.5
H1B C1 H1C 109.5
N1 B1 C11 120.0(3)
N1 B1 C31 119.8(3)
C11 B1 C31 120.1(3)
C134 Pt2 C133 36.74(12)
C134 Pt2 P3 104.28(9)
C133 Pt2 P3 140.41(9)
C134 Pt2 P4 151.34(9)
C133 Pt2 P4 114.65(8)
P3 Pt2 P4 104.30(3)
C122 Fe2 C115 159.86(14)
C122 Fe2 C125 68.37(13)
C115 Fe2 C125 108.05(13)
C122 Fe2 C112 107.12(13)
C115 Fe2 C112 68.16(13)
C125 Fe2 C112 157.49(14)
C122 Fe2 C123 40.68(14)
C115 Fe2 C123 158.21(14)
C125 Fe2 C123 68.15(13)
C112 Fe2 C123 123.71(13)
C122 Fe2 C114 157.57(13)
C115 Fe2 C114 40.69(13)
C125 Fe2 C114 124.66(13)
C112 Fe2 C114 67.90(14)
C123 Fe2 C114 122.49(14)
C122 Fe2 C124 68.31(14)
C115 Fe2 C124 122.67(13)
C125 Fe2 C124 40.33(13)
C112 Fe2 C124 160.47(13)
C123 Fe2 C124 40.56(14)
C114 Fe2 C124 108.64(14)
C122 Fe2 C113 121.75(13)
C115 Fe2 C113 68.19(13)
C125 Fe2 C113 160.86(14)
C112 Fe2 C113 40.34(14)
C123 Fe2 C113 107.94(13)
C114 Fe2 C113 40.33(13)
C124 Fe2 C113 124.61(14)
C122 Fe2 C121 41.20(13)
C115 Fe2 C121 123.02(13)
C125 Fe2 C121 41.07(13)
C112 Fe2 C121 120.94(13)
C123 Fe2 C121 69.19(13)
C114 Fe2 C121 160.41(13)
C124 Fe2 C121 68.99(13)
C113 Fe2 C121 156.94(14)
C122 Fe2 C111 122.47(14)
C115 Fe2 C111 41.09(13)
C125 Fe2 C111 121.35(13)
C112 Fe2 C111 41.05(12)
C123 Fe2 C111 159.57(14)
C114 Fe2 C111 69.12(13)
C124 Fe2 C111 157.57(13)
C113 Fe2 C111 69.03(13)
C121 Fe2 C111 105.28(13)
C65 P2 C64 100.38(17)
C65 P2 C66 102.22(16)
C64 P2 C66 103.11(16)
C65 P2 Pt1 120.46(12)
C64 P2 Pt1 108.09(10)
C66 P2 Pt1 119.72(11)
B2 N2 C4 124.1(3)
B2 N2 C3 124.6(3)
C4 N2 C3 111.2(3)
N2 B2 C21 122.1(3)
N2 B2 C32 118.3(3)
C21 B2 C32 119.5(3)
N1 C2 H2A 109.5
N1 C2 H2B 109.5
H2A C2 H2B 109.5
N1 C2 H2C 109.5
H2A C2 H2C 109.5
H2B C2 H2C 109.5
C162 P3 C161 102.41(15)
C162 P3 C163 102.14(15)
C161 P3 C163 102.99(16)
C162 P3 Pt2 117.15(11)
C161 P3 Pt2 108.45(11)
C163 P3 Pt2 121.33(11)
N2 C3 H3A 109.5
N2 C3 H3B 109.5
H3A C3 H3B 109.5
N2 C3 H3C 109.5
H3A C3 H3C 109.5
H3B C3 H3C 109.5
B3 N3 C101 123.1(3)
B3 N3 C102 125.3(3)
C101 N3 C102 111.4(3)
N3 B3 C111 121.4(3)
N3 B3 C131 119.0(3)
C111 B3 C131 119.6(3)
C165 P4 C166 103.36(15)
C165 P4 C164 102.91(15)
C166 P4 C164 101.70(15)
C165 P4 Pt2 113.40(11)
C166 P4 Pt2 115.32(11)
C164 P4 Pt2 118.20(11)
B4 N4 C103 123.4(3)
B4 N4 C104 125.2(3)
C103 N4 C104 111.2(3)
N4 B4 C121 121.6(3)
N4 B4 C132 119.7(3)
C121 B4 C132 118.7(3)
N2 C4 H4A 109.5
N2 C4 H4B 109.5
H4A C4 H4B 109.5
N2 C4 H4C 109.5
H4A C4 H4C 109.5
H4B C4 H4C 109.5
C12 C11 C15 105.1(3)
C12 C11 B1 125.0(3)
C15 C11 B1 129.8(3)
C12 C11 Fe1 68.27(18)
C15 C11 Fe1 68.72(19)
B1 C11 Fe1 125.4(2)
C13 C12 C11 109.4(3)
C13 C12 Fe1 70.6(2)
C11 C12 Fe1 70.51(19)
C13 C12 H12A 125.3
C11 C12 H12A 125.3
Fe1 C12 H12A 125.2
C14 C13 C12 107.8(3)
C14 C13 Fe1 69.8(2)
C12 C13 Fe1 68.71(19)
C14 C13 H13A 126.1
C12 C13 H13A 126.1
Fe1 C13 H13A 127.0
C15 C14 C13 108.0(3)
C15 C14 Fe1 69.34(18)
C13 C14 Fe1 69.85(19)
C15 C14 H14A 126.0
C13 C14 H14A 126.0
Fe1 C14 H14A 126.4
C14 C15 C11 109.6(3)
C14 C15 Fe1 70.28(19)
C11 C15 Fe1 70.11(18)
C14 C15 H15A 125.2
C11 C15 H15A 125.2
Fe1 C15 H15A 126.0
C22 C21 C25 105.5(3)
C22 C21 B2 124.1(3)
C25 C21 B2 129.6(3)
C22 C21 Fe1 68.82(17)
C25 C21 Fe1 68.63(18)
B2 C21 Fe1 118.6(2)
C23 C22 C21 109.4(3)
C23 C22 Fe1 70.19(18)
C21 C22 Fe1 69.97(17)
C23 C22 H22A 125.3
C21 C22 H22A 125.3
Fe1 C22 H22A 126.1
C22 C23 C24 107.7(3)
C22 C23 Fe1 69.33(18)
C24 C23 Fe1 69.23(19)
C22 C23 H23A 126.1
C24 C23 H23A 126.1
Fe1 C23 H23A 126.9
C25 C24 C23 108.2(3)
C25 C24 Fe1 69.5(2)
C23 C24 Fe1 70.1(2)
C25 C24 H24A 125.9
C23 C24 H24A 125.9
Fe1 C24 H24A 126.0
C24 C25 C21 109.2(3)
C24 C25 Fe1 69.9(2)
C21 C25 Fe1 70.10(18)
C24 C25 H25A 125.4
C21 C25 H25A 125.4
Fe1 C25 H25A 126.2
C32 C31 C41 125.2(3)
C32 C31 B1 118.8(3)
C41 C31 B1 116.0(3)
C31 C32 C33 127.8(3)
C31 C32 B2 121.4(3)
C33 C32 B2 110.8(3)
C34 C33 C32 143.6(3)
C34 C33 Pt1 69.16(19)
C32 C33 Pt1 145.4(2)
C33 C34 C51 148.1(3)
C33 C34 Pt1 74.2(2)
C51 C34 Pt1 137.6(2)
C46 C41 C42 116.6(3)
C46 C41 C31 124.2(3)
C42 C41 C31 119.2(3)
C43 C42 C41 121.9(3)
C43 C42 H42A 119.1
C41 C42 H42A 119.1
C42 C43 C44 120.3(3)
C42 C43 H43A 119.8
C44 C43 H43A 119.8
C45 C44 C43 118.9(3)
C45 C44 H44A 120.5
C43 C44 H44A 120.5
C46 C45 C44 120.7(3)
C46 C45 H45A 119.6
C44 C45 H45A 119.6
C45 C46 C41 121.5(3)
C45 C46 H46A 119.2
C41 C46 H46A 119.2
C52 C51 C56 118.2(3)
C52 C51 C34 120.7(3)
C56 C51 C34 121.0(3)
C53 C52 C51 121.0(3)
C53 C52 H52A 119.5
C51 C52 H52A 119.5
C54 C53 C52 120.4(3)
C54 C53 H53A 119.8
C52 C53 H53A 119.8
C55 C54 C53 119.3(3)
C55 C54 H54A 120.3
C53 C54 H54A 120.3
C54 C55 C56 120.7(3)
C54 C55 H55A 119.6
C56 C55 H55A 119.6
C55 C56 C51 120.3(3)
C55 C56 H56A 119.8
C51 C56 H56A 119.8
C67 C61 P1 111.7(2)
C67 C61 H61A 109.3
P1 C61 H61A 109.3
C67 C61 H61B 109.3
P1 C61 H61B 109.3
H61A C61 H61B 107.9
C68 C62 P1 118.7(2)
C68 C62 H62A 107.6
P1 C62 H62A 107.6
C68 C62 H62B 107.6
P1 C62 H62B 107.6
H62A C62 H62B 107.1
C69 C63 P1 113.0(2)
C69 C63 H63A 109.0
P1 C63 H63A 109.0
C69 C63 H63B 109.0
P1 C63 H63B 109.0
H63A C63 H63B 107.8
C70 C64 P2 113.7(2)
C70 C64 H64A 108.8
P2 C64 H64A 108.8
C70 C64 H64B 108.8
P2 C64 H64B 108.8
H64A C64 H64B 107.7
C71 C65 P2 113.9(3)
C71 C65 H65A 108.8
P2 C65 H65A 108.8
C71 C65 H65B 108.8
P2 C65 H65B 108.8
H65A C65 H65B 107.7
C72 C66 P2 116.9(2)
C72 C66 H66A 108.1
P2 C66 H66A 108.1
C72 C66 H66B 108.1
P2 C66 H66B 108.1
H66A C66 H66B 107.3
C61 C67 H67A 109.5
C61 C67 H67B 109.5
H67A C67 H67B 109.5
C61 C67 H67C 109.5
H67A C67 H67C 109.5
H67B C67 H67C 109.5
C62 C68 H68A 109.5
C62 C68 H68B 109.5
H68A C68 H68B 109.5
C62 C68 H68C 109.5
H68A C68 H68C 109.5
H68B C68 H68C 109.5
C63 C69 H69A 109.5
C63 C69 H69B 109.5
H69A C69 H69B 109.5
C63 C69 H69C 109.5
H69A C69 H69C 109.5
H69B C69 H69C 109.5
C64 C70 H70A 109.5
C64 C70 H70B 109.5
H70A C70 H70B 109.5
C64 C70 H70C 109.5
H70A C70 H70C 109.5
H70B C70 H70C 109.5
C65 C71 H71A 109.5
C65 C71 H71B 109.5
H71A C71 H71B 109.5
C65 C71 H71C 109.5
H71A C71 H71C 109.5
H71B C71 H71C 109.5
C66 C72 H72A 109.5
C66 C72 H72B 109.5
H72A C72 H72B 109.5
C66 C72 H72C 109.5
H72A C72 H72C 109.5
H72B C72 H72C 109.5
N3 C101 H10A 109.5
N3 C101 H10B 109.5
H10A C101 H10B 109.5
N3 C101 H10C 109.5
H10A C101 H10C 109.5
H10B C101 H10C 109.5
N3 C102 H10D 109.5
N3 C102 H10E 109.5
H10D C102 H10E 109.5
N3 C102 H10F 109.5
H10D C102 H10F 109.5
H10E C102 H10F 109.5
N4 C103 H10G 109.5
N4 C103 H10H 109.5
H10G C103 H10H 109.5
N4 C103 H10I 109.5
H10G C103 H10I 109.5
H10H C103 H10I 109.5
N4 C104 H10J 109.5
N4 C104 H10K 109.5
H10J C104 H10K 109.5
N4 C104 H10L 109.5
H10J C104 H10L 109.5
H10K C104 H10L 109.5
C115 C111 C112 105.1(3)
C115 C111 B3 124.2(3)
C112 C111 B3 130.6(3)
C115 C111 Fe2 68.46(18)
C112 C111 Fe2 68.70(18)
B3 C111 Fe2 123.7(2)
C113 C112 C111 109.8(3)
C113 C112 Fe2 70.41(18)
C111 C112 Fe2 70.24(17)
C113 C112 H11A 125.1
C111 C112 H11A 125.1
Fe2 C112 H11A 125.9
C112 C113 C114 107.7(3)
C112 C113 Fe2 69.25(18)
C114 C113 Fe2 69.53(18)
C112 C113 H11B 126.1
C114 C113 H11B 126.1
Fe2 C113 H11B 126.6
C113 C114 C115 108.0(3)
C113 C114 Fe2 70.14(19)
C115 C114 Fe2 69.16(18)
C113 C114 H11C 126.0
C115 C114 H11C 126.0
Fe2 C114 H11C 126.3
C114 C115 C111 109.3(3)
C114 C115 Fe2 70.15(19)
C111 C115 Fe2 70.45(18)
C114 C115 H11D 125.3
C111 C115 H11D 125.3
Fe2 C115 H11D 125.7
C125 C121 C122 105.3(3)
C125 C121 B4 123.7(3)
C122 C121 B4 130.2(3)
C125 C121 Fe2 68.65(17)
C122 C121 Fe2 68.45(17)
B4 C121 Fe2 119.6(2)
C123 C122 C121 109.2(3)
C123 C122 Fe2 69.95(19)
C121 C122 Fe2 70.34(18)
C123 C122 H12B 125.4
C121 C122 H12B 125.4
Fe2 C122 H12B 125.9
C122 C123 C124 108.0(3)
C122 C123 Fe2 69.38(19)
C124 C123 Fe2 70.10(19)
C122 C123 H12C 126.0
C124 C123 H12C 126.0
Fe2 C123 H12C 126.1
C125 C124 C123 107.8(3)
C125 C124 Fe2 69.30(18)
C123 C124 Fe2 69.34(19)
C125 C124 H12D 126.1
C123 C124 H12D 126.1
Fe2 C124 H12D 126.8
C124 C125 C121 109.7(3)
C124 C125 Fe2 70.37(18)
C121 C125 Fe2 70.28(17)
C124 C125 H12E 125.1
C121 C125 H12E 125.1
Fe2 C125 H12E 125.8
C132 C131 C141 124.9(3)
C132 C131 B3 119.1(3)
C141 C131 B3 116.0(3)
C131 C132 C133 128.0(3)
C131 C132 B4 121.7(3)
C133 C132 B4 110.3(2)
C134 C133 C132 144.2(3)
C134 C133 Pt2 69.49(18)
C132 C133 Pt2 144.4(2)
C133 C134 C151 148.0(3)
C133 C134 Pt2 73.8(2)
C151 C134 Pt2 138.2(2)
C142 C141 C146 117.0(3)
C142 C141 C131 123.6(3)
C146 C141 C131 119.4(3)
C143 C142 C141 121.5(3)
C143 C142 H14B 119.3
C141 C142 H14B 119.3
C142 C143 C144 120.6(3)
C142 C143 H14C 119.7
C144 C143 H14C 119.7
C145 C144 C143 119.1(3)
C145 C144 H14D 120.4
C143 C144 H14D 120.4
C144 C145 C146 120.5(3)
C144 C145 H14E 119.7
C146 C145 H14E 119.7
C145 C146 C141 121.2(3)
C145 C146 H14F 119.4
C141 C146 H14F 119.4
C156 C151 C152 117.8(3)
C156 C151 C134 121.7(3)
C152 C151 C134 120.5(3)
C153 C152 C151 121.0(3)
C153 C152 H15B 119.5
C151 C152 H15B 119.5
C154 C153 C152 120.2(3)
C154 C153 H15C 119.9
C152 C153 H15C 119.9
C155 C154 C153 119.8(3)
C155 C154 H15D 120.1
C153 C154 H15D 120.1
C154 C155 C156 120.4(3)
C154 C155 H15E 119.8
C156 C155 H15E 119.8
C155 C156 C151 120.8(3)
C155 C156 H15F 119.6
C151 C156 H15F 119.6
C167 C161 P3 112.7(2)
C167 C161 H16A 109.1
P3 C161 H16A 109.1
C167 C161 H16B 109.1
P3 C161 H16B 109.1
H16A C161 H16B 107.8
C168 C162 P3 112.9(2)
C168 C162 H16C 109.0
P3 C162 H16C 109.0
C168 C162 H16D 109.0
P3 C162 H16D 109.0
H16C C162 H16D 107.8
C169 C163 P3 118.2(3)
C169 C163 H16E 107.8
P3 C163 H16E 107.8
C169 C163 H16F 107.8
P3 C163 H16F 107.8
H16E C163 H16F 107.1
C170 C164 P4 111.4(2)
C170 C164 H16G 109.4
P4 C164 H16G 109.4
C170 C164 H16H 109.4
P4 C164 H16H 109.4
H16G C164 H16H 108.0
C171 C165 P4 118.8(2)
C171 C165 H16I 107.6
P4 C165 H16I 107.6
C171 C165 H16J 107.6
P4 C165 H16J 107.6
H16I C165 H16J 107.0
C172 C166 P4 112.6(2)
C172 C166 H16K 109.1
P4 C166 H16K 109.1
C172 C166 H16L 109.1
P4 C166 H16L 109.1
H16K C166 H16L 107.8
C161 C167 H16M 109.5
C161 C167 H16N 109.5
H16M C167 H16N 109.5
C161 C167 H16O 109.5
H16M C167 H16O 109.5
H16N C167 H16O 109.5
C162 C168 H16P 109.5
C162 C168 H16Q 109.5
H16P C168 H16Q 109.5
C162 C168 H16R 109.5
H16P C168 H16R 109.5
H16Q C168 H16R 109.5
C163 C169 H16S 109.5
C163 C169 H16T 109.5
H16S C169 H16T 109.5
C163 C169 H16U 109.5
H16S C169 H16U 109.5
H16T C169 H16U 109.5
C164 C170 H17A 109.5
C164 C170 H17B 109.5
H17A C170 H17B 109.5
C164 C170 H17C 109.5
H17A C170 H17C 109.5
H17B C170 H17C 109.5
C165 C171 H17D 109.5
C165 C171 H17E 109.5
H17D C171 H17E 109.5
C165 C171 H17F 109.5
H17D C171 H17F 109.5
H17E C171 H17F 109.5
C166 C172 H17G 109.5
C166 C172 H17H 109.5
H17G C172 H17H 109.5
C166 C172 H17I 109.5
H17G C172 H17I 109.5
H17H C172 H17I 109.5

loop_
_geom_bond_atom_site_label_1
_geom_bond_atom_site_label_2
_geom_bond_distance
Pt1 C34 2.033(3)
Pt1 C33 2.093(3)
Pt1 P2 2.2576(8)
Pt1 P1 2.2764(8)
Fe1 C12 2.031(3)
Fe1 C25 2.038(3)
Fe1 C15 2.042(3)
Fe1 C24 2.042(3)
Fe1 C22 2.042(3)
Fe1 C23 2.054(3)
Fe1 C14 2.054(3)
Fe1 C13 2.055(3)
Fe1 C21 2.058(3)
Fe1 C11 2.061(3)
P1 C61 1.834(3)
P1 C62 1.834(3)
P1 C63 1.843(3)
N1 B1 1.402(5)
N1 C1 1.458(4)
N1 C2 1.458(4)
C1 H1A 0.9800
C1 H1B 0.9800
C1 H1C 0.9800
B1 C11 1.562(5)
B1 C31 1.594(4)
Pt2 C134 2.031(3)
Pt2 C133 2.083(3)
Pt2 P3 2.2588(8)
Pt2 P4 2.2733(8)
Fe2 C122 2.036(3)
Fe2 C115 2.036(3)
Fe2 C125 2.040(3)
Fe2 C112 2.042(3)
Fe2 C123 2.044(3)
Fe2 C114 2.050(3)
Fe2 C124 2.054(3)
Fe2 C113 2.058(3)
Fe2 C121 2.061(3)
Fe2 C111 2.063(3)
P2 C65 1.826(3)
P2 C64 1.837(3)
P2 C66 1.842(3)
N2 B2 1.396(5)
N2 C4 1.454(5)
N2 C3 1.459(4)
B2 C21 1.560(5)
B2 C32 1.600(5)
C2 H2A 0.9800
C2 H2B 0.9800
C2 H2C 0.9800
P3 C162 1.831(3)
P3 C161 1.832(3)
P3 C163 1.839(3)
C3 H3A 0.9800
C3 H3B 0.9800
C3 H3C 0.9800
N3 B3 1.399(5)
N3 C101 1.454(4)
N3 C102 1.454(4)
B3 C111 1.571(5)
B3 C131 1.587(4)
P4 C165 1.826(3)
P4 C166 1.833(3)
P4 C164 1.837(3)
N4 B4 1.407(5)
N4 C103 1.456(4)
N4 C104 1.459(4)
B4 C121 1.561(5)
B4 C132 1.592(5)
C4 H4A 0.9800
C4 H4B 0.9800
C4 H4C 0.9800
C11 C12 1.440(5)
C11 C15 1.443(5)
C12 C13 1.422(5)
C12 H12A 0.9500
C13 C14 1.418(5)
C13 H13A 0.9500
C14 C15 1.414(5)
C14 H14A 0.9500
C15 H15A 0.9500
C21 C22 1.443(5)
C21 C25 1.444(5)
C22 C23 1.417(5)
C22 H22A 0.9500
C23 C24 1.423(5)
C23 H23A 0.9500
C24 C25 1.415(5)
C24 H24A 0.9500
C25 H25A 0.9500
C31 C32 1.364(4)
C31 C41 1.486(4)
C32 C33 1.456(4)
C33 C34 1.297(4)
C34 C51 1.464(4)
C41 C46 1.403(4)
C41 C42 1.409(4)
C42 C43 1.380(5)
C42 H42A 0.9500
C43 C44 1.388(5)
C43 H43A 0.9500
C44 C45 1.388(4)
C44 H44A 0.9500
C45 C46 1.383(5)
C45 H45A 0.9500
C46 H46A 0.9500
C51 C52 1.394(5)
C51 C56 1.399(5)
C52 C53 1.385(5)
C52 H52A 0.9500
C53 C54 1.384(5)
C53 H53A 0.9500
C54 C55 1.379(5)
C54 H54A 0.9500
C55 C56 1.394(5)
C55 H55A 0.9500
C56 H56A 0.9500
C61 C67 1.530(5)
C61 H61A 0.9900
C61 H61B 0.9900
C62 C68 1.525(5)
C62 H62A 0.9900
C62 H62B 0.9900
C63 C69 1.520(5)
C63 H63A 0.9900
C63 H63B 0.9900
C64 C70 1.523(5)
C64 H64A 0.9900
C64 H64B 0.9900
C65 C71 1.520(6)
C65 H65A 0.9900
C65 H65B 0.9900
C66 C72 1.522(4)
C66 H66A 0.9900
C66 H66B 0.9900
C67 H67A 0.9800
C67 H67B 0.9800
C67 H67C 0.9800
C68 H68A 0.9800
C68 H68B 0.9800
C68 H68C 0.9800
C69 H69A 0.9800
C69 H69B 0.9800
C69 H69C 0.9800
C70 H70A 0.9800
C70 H70B 0.9800
C70 H70C 0.9800
C71 H71A 0.9800
C71 H71B 0.9800
C71 H71C 0.9800
C72 H72A 0.9800
C72 H72B 0.9800
C72 H72C 0.9800
C101 H10A 0.9800
C101 H10B 0.9800
C101 H10C 0.9800
C102 H10D 0.9800
C102 H10E 0.9800
C102 H10F 0.9800
C103 H10G 0.9800
C103 H10H 0.9800
C103 H10I 0.9800
C104 H10J 0.9800
C104 H10K 0.9800
C104 H10L 0.9800
C111 C115 1.439(5)
C111 C112 1.440(4)
C112 C113 1.414(5)
C112 H11A 0.9500
C113 C114 1.416(5)
C113 H11B 0.9500
C114 C115 1.421(5)
C114 H11C 0.9500
C115 H11D 0.9500
C121 C125 1.439(5)
C121 C122 1.442(5)
C122 C123 1.418(5)
C122 H12B 0.9500
C123 C124 1.420(5)
C123 H12C 0.9500
C124 C125 1.411(5)
C124 H12D 0.9500
C125 H12E 0.9500
C131 C132 1.363(4)
C131 C141 1.483(4)
C132 C133 1.461(4)
C133 C134 1.297(4)
C134 C151 1.463(4)
C141 C142 1.398(4)
C141 C146 1.411(4)
C142 C143 1.384(5)
C142 H14B 0.9500
C143 C144 1.387(4)
C143 H14C 0.9500
C144 C145 1.383(5)
C144 H14D 0.9500
C145 C146 1.385(5)
C145 H14E 0.9500
C146 H14F 0.9500
C151 C156 1.400(5)
C151 C152 1.402(5)
C152 C153 1.391(5)
C152 H15B 0.9500
C153 C154 1.381(5)
C153 H15C 0.9500
C154 C155 1.379(5)
C154 H15D 0.9500
C155 C156 1.391(5)
C155 H15E 0.9500
C156 H15F 0.9500
C161 C167 1.527(5)
C161 H16A 0.9900
C161 H16B 0.9900
C162 C168 1.510(5)
C162 H16C 0.9900
C162 H16D 0.9900
C163 C169 1.532(4)
C163 H16E 0.9900
C163 H16F 0.9900
C164 C170 1.530(4)
C164 H16G 0.9900
C164 H16H 0.9900
C165 C171 1.527(4)
C165 H16I 0.9900
C165 H16J 0.9900
C166 C172 1.530(5)
C166 H16K 0.9900
C166 H16L 0.9900
C167 H16M 0.9800
C167 H16N 0.9800
C167 H16O 0.9800
C168 H16P 0.9800
C168 H16Q 0.9800
C168 H16R 0.9800
C169 H16S 0.9800
C169 H16T 0.9800
C169 H16U 0.9800
C170 H17A 0.9800
C170 H17B 0.9800
C170 H17C 0.9800
C171 H17D 0.9800
C171 H17E 0.9800
C171 H17F 0.9800
C172 H17G 0.9800
C172 H17H 0.9800
C172 H17I 0.9800

loop_
_geom_torsion_atom_site_label_1
_geom_torsion_atom_site_label_2
_geom_torsion_atom_site_label_3
_geom_torsion_atom_site_label_4
_geom_torsion
C34 Pt1 P1 C61 109.8(2)
C33 Pt1 P1 C61 108.38(15)
P2 Pt1 P1 C61 -61.55(12)
C34 Pt1 P1 C62 -8.7(2)
C33 Pt1 P1 C62 -10.06(16)
P2 Pt1 P1 C62 -179.99(13)
C34 Pt1 P1 C63 -128.6(2)
C33 Pt1 P1 C63 -129.93(16)
P2 Pt1 P1 C63 60.14(13)
C1 N1 B1 C11 7.5(5)
C2 N1 B1 C11 -176.4(3)
C1 N1 B1 C31 -169.2(3)
C2 N1 B1 C31 6.9(5)
C34 Pt1 P2 C65 62.60(17)
C33 Pt1 P2 C65 72.6(2)
P1 Pt1 P2 C65 -121.76(15)
C34 Pt1 P2 C64 -51.72(16)
C33 Pt1 P2 C64 -41.75(19)
P1 Pt1 P2 C64 123.92(13)
C34 Pt1 P2 C66 -169.19(16)
C33 Pt1 P2 C66 -159.21(19)
P1 Pt1 P2 C66 6.45(14)
C4 N2 B2 C21 172.7(3)
C3 N2 B2 C21 -9.7(5)
C4 N2 B2 C32 -9.3(5)
C3 N2 B2 C32 168.3(3)
C134 Pt2 P3 C162 -66.59(16)
C133 Pt2 P3 C162 -74.75(19)
P4 Pt2 P3 C162 115.61(13)
C134 Pt2 P3 C161 48.61(15)
C133 Pt2 P3 C161 40.45(18)
P4 Pt2 P3 C161 -129.19(12)
C134 Pt2 P3 C163 167.33(16)
C133 Pt2 P3 C163 159.17(19)
P4 Pt2 P3 C163 -10.47(14)
C101 N3 B3 C111 178.8(3)
C102 N3 B3 C111 -6.5(5)
C101 N3 B3 C131 -4.6(5)
C102 N3 B3 C131 170.0(3)
C134 Pt2 P4 C165 4.2(2)
C133 Pt2 P4 C165 7.01(15)
P3 Pt2 P4 C165 179.77(12)
C134 Pt2 P4 C166 123.1(2)
C133 Pt2 P4 C166 125.92(15)
P3 Pt2 P4 C166 -61.33(12)
C134 Pt2 P4 C164 -116.3(2)
C133 Pt2 P4 C164 -113.53(15)
P3 Pt2 P4 C164 59.22(12)
C103 N4 B4 C121 -173.6(3)
C104 N4 B4 C121 11.9(5)
C103 N4 B4 C132 8.7(4)
C104 N4 B4 C132 -165.7(3)
N1 B1 C11 C12 -141.8(3)
C31 B1 C11 C12 34.9(5)
N1 B1 C11 C15 40.7(5)
C31 B1 C11 C15 -142.6(3)
N1 B1 C11 Fe1 131.4(3)
C31 B1 C11 Fe1 -51.8(4)
C25 Fe1 C11 C12 -164.80(18)
C15 Fe1 C11 C12 117.2(3)
C24 Fe1 C11 C12 166.1(4)
C22 Fe1 C11 C12 -82.0(2)
C23 Fe1 C11 C12 -52.1(4)
C14 Fe1 C11 C12 80.6(2)
C13 Fe1 C11 C12 37.21(19)
C21 Fe1 C11 C12 -123.62(19)
C12 Fe1 C11 C15 -117.2(3)
C25 Fe1 C11 C15 78.0(2)
C24 Fe1 C11 C15 48.9(5)
C22 Fe1 C11 C15 160.8(2)
C23 Fe1 C11 C15 -169.3(3)
C14 Fe1 C11 C15 -36.6(2)
C13 Fe1 C11 C15 -80.0(2)
C21 Fe1 C11 C15 119.2(2)
C12 Fe1 C11 B1 118.3(3)
C25 Fe1 C11 B1 -46.5(3)
C15 Fe1 C11 B1 -124.5(4)
C24 Fe1 C11 B1 -75.5(5)
C22 Fe1 C11 B1 36.3(3)
C23 Fe1 C11 B1 66.2(5)
C14 Fe1 C11 B1 -161.1(3)
C13 Fe1 C11 B1 155.6(3)
C21 Fe1 C11 B1 -5.3(3)
C15 C11 C12 C13 -0.9(4)
B1 C11 C12 C13 -178.9(3)
Fe1 C11 C12 C13 -60.1(2)
C15 C11 C12 Fe1 59.2(2)
B1 C11 C12 Fe1 -118.9(3)
C25 Fe1 C12 C13 160.5(4)
C15 Fe1 C12 C13 80.9(2)
C24 Fe1 C12 C13 -47.2(4)
C22 Fe1 C12 C13 -123.4(2)
C23 Fe1 C12 C13 -81.3(2)
C14 Fe1 C12 C13 37.3(2)
C21 Fe1 C12 C13 -166.23(19)
C11 Fe1 C12 C13 119.9(3)
C25 Fe1 C12 C11 40.5(5)
C15 Fe1 C12 C11 -39.04(18)
C24 Fe1 C12 C11 -167.1(3)
C22 Fe1 C12 C11 116.64(19)
C23 Fe1 C12 C11 158.73(19)
C14 Fe1 C12 C11 -82.6(2)
C13 Fe1 C12 C11 -119.9(3)
C21 Fe1 C12 C11 73.8(2)
C11 C12 C13 C14 1.0(4)
Fe1 C12 C13 C14 -59.0(2)
C11 C12 C13 Fe1 60.0(2)
C12 Fe1 C13 C14 119.6(3)
C25 Fe1 C13 C14 -43.3(5)
C15 Fe1 C13 C14 37.5(2)
C24 Fe1 C13 C14 -79.4(2)
C22 Fe1 C13 C14 -164.4(2)
C23 Fe1 C13 C14 -122.3(2)
C21 Fe1 C13 C14 156.9(4)
C11 Fe1 C13 C14 81.9(2)
C25 Fe1 C13 C12 -162.9(3)
C15 Fe1 C13 C12 -82.0(2)
C24 Fe1 C13 C12 161.0(2)
C22 Fe1 C13 C12 76.1(2)
C23 Fe1 C13 C12 118.1(2)
C14 Fe1 C13 C12 -119.6(3)
C21 Fe1 C13 C12 37.4(5)
C11 Fe1 C13 C12 -37.65(19)
C12 C13 C14 C15 -0.7(4)
Fe1 C13 C14 C15 -59.1(2)
C12 C13 C14 Fe1 58.4(2)
C12 Fe1 C14 C15 81.7(2)
C25 Fe1 C14 C15 -78.8(2)
C24 Fe1 C14 C15 -121.3(2)
C22 Fe1 C14 C15 163.2(4)
C23 Fe1 C14 C15 -163.1(2)
C13 Fe1 C14 C15 119.3(3)
C21 Fe1 C14 C15 -42.1(4)
C11 Fe1 C14 C15 37.3(2)
C12 Fe1 C14 C13 -37.6(2)
C25 Fe1 C14 C13 161.9(2)
C15 Fe1 C14 C13 -119.3(3)
C24 Fe1 C14 C13 119.3(2)
C22 Fe1 C14 C13 43.9(5)
C23 Fe1 C14 C13 77.6(3)
C21 Fe1 C14 C13 -161.4(3)
C11 Fe1 C14 C13 -82.0(2)
C13 C14 C15 C11 0.2(4)
Fe1 C14 C15 C11 -59.2(2)
C13 C14 C15 Fe1 59.4(2)
C12 C11 C15 C14 0.5(4)
B1 C11 C15 C14 178.3(3)
Fe1 C11 C15 C14 59.3(2)
C12 C11 C15 Fe1 -58.9(2)
B1 C11 C15 Fe1 119.0(3)
C12 Fe1 C15 C14 -81.5(2)
C25 Fe1 C15 C14 118.9(2)
C24 Fe1 C15 C14 77.7(3)
C22 Fe1 C15 C14 -166.5(3)
C23 Fe1 C15 C14 46.7(5)
C13 Fe1 C15 C14 -37.5(2)
C21 Fe1 C15 C14 161.8(2)
C11 Fe1 C15 C14 -120.6(3)
C12 Fe1 C15 C11 39.1(2)
C25 Fe1 C15 C11 -120.5(2)
C24 Fe1 C15 C11 -161.6(2)
C22 Fe1 C15 C11 -45.9(4)
C23 Fe1 C15 C11 167.3(4)
C14 Fe1 C15 C11 120.6(3)
C13 Fe1 C15 C11 83.1(2)
C21 Fe1 C15 C11 -77.6(2)
N2 B2 C21 C22 155.3(3)
C32 B2 C21 C22 -22.7(4)
N2 B2 C21 C25 -37.0(5)
C32 B2 C21 C25 145.0(3)
N2 B2 C21 Fe1 -122.0(3)
C32 B2 C21 Fe1 60.0(3)
C12 Fe1 C21 C22 79.1(2)
C25 Fe1 C21 C22 -117.3(3)
C15 Fe1 C21 C22 161.7(2)
C24 Fe1 C21 C22 -80.4(2)
C23 Fe1 C21 C22 -36.8(2)
C14 Fe1 C21 C22 -168.1(3)
C13 Fe1 C21 C22 50.9(5)
C11 Fe1 C21 C22 120.0(2)
C12 Fe1 C21 C25 -163.5(2)
C15 Fe1 C21 C25 -80.9(2)
C24 Fe1 C21 C25 36.9(2)
C22 Fe1 C21 C25 117.3(3)
C23 Fe1 C21 C25 80.5(2)
C14 Fe1 C21 C25 -50.8(4)
C13 Fe1 C21 C25 168.2(4)
C11 Fe1 C21 C25 -122.6(2)
C12 Fe1 C21 B2 -39.1(3)
C25 Fe1 C21 B2 124.5(3)
C15 Fe1 C21 B2 43.5(3)
C24 Fe1 C21 B2 161.4(3)
C22 Fe1 C21 B2 -118.2(3)
C23 Fe1 C21 B2 -155.0(3)
C14 Fe1 C21 B2 73.7(4)
C13 Fe1 C21 B2 -67.3(5)
C11 Fe1 C21 B2 1.8(3)
C25 C21 C22 C23 0.1(3)
B2 C21 C22 C23 170.3(3)
Fe1 C21 C22 C23 59.3(2)
C25 C21 C22 Fe1 -59.1(2)
B2 C21 C22 Fe1 111.0(3)
C12 Fe1 C22 C23 119.4(2)
C25 Fe1 C22 C23 -81.4(2)
C15 Fe1 C22 C23 -163.9(3)
C24 Fe1 C22 C23 -37.6(2)
C14 Fe1 C22 C23 44.4(5)
C13 Fe1 C22 C23 77.7(3)
C21 Fe1 C22 C23 -120.5(3)
C11 Fe1 C22 C23 162.7(2)
C12 Fe1 C22 C21 -120.2(2)
C25 Fe1 C22 C21 39.03(19)
C15 Fe1 C22 C21 -43.5(4)
C24 Fe1 C22 C21 82.8(2)
C23 Fe1 C22 C21 120.5(3)
C14 Fe1 C22 C21 164.9(4)
C13 Fe1 C22 C21 -161.86(19)
C11 Fe1 C22 C21 -76.9(2)
C21 C22 C23 C24 -0.4(4)
Fe1 C22 C23 C24 58.8(2)
C21 C22 C23 Fe1 -59.2(2)
C12 Fe1 C23 C22 -79.3(2)
C25 Fe1 C23 C22 81.8(2)
C15 Fe1 C23 C22 160.6(4)
C24 Fe1 C23 C22 119.4(3)
C14 Fe1 C23 C22 -164.3(2)
C13 Fe1 C23 C22 -122.3(2)
C21 Fe1 C23 C22 37.4(2)
C11 Fe1 C23 C22 -41.3(4)
C12 Fe1 C23 C24 161.2(2)
C25 Fe1 C23 C24 -37.6(2)
C15 Fe1 C23 C24 41.2(5)
C22 Fe1 C23 C24 -119.4(3)
C14 Fe1 C23 C24 76.3(3)
C13 Fe1 C23 C24 118.3(2)
C21 Fe1 C23 C24 -82.0(2)
C11 Fe1 C23 C24 -160.7(3)
C22 C23 C24 C25 0.5(4)
Fe1 C23 C24 C25 59.3(2)
C22 C23 C24 Fe1 -58.8(2)
C12 Fe1 C24 C25 -165.9(3)
C15 Fe1 C24 C25 75.7(2)
C22 Fe1 C24 C25 -81.9(2)
C23 Fe1 C24 C25 -119.3(3)
C14 Fe1 C24 C25 117.5(2)
C13 Fe1 C24 C25 159.5(2)
C21 Fe1 C24 C25 -37.5(2)
C11 Fe1 C24 C25 39.1(5)
C12 Fe1 C24 C23 -46.6(4)
C25 Fe1 C24 C23 119.3(3)
C15 Fe1 C24 C23 -165.0(2)
C22 Fe1 C24 C23 37.5(2)
C14 Fe1 C24 C23 -123.2(2)
C13 Fe1 C24 C23 -81.2(2)
C21 Fe1 C24 C23 81.8(2)
C11 Fe1 C24 C23 158.4(3)
C23 C24 C25 C21 -0.4(4)
Fe1 C24 C25 C21 59.2(2)
C23 C24 C25 Fe1 -59.7(2)
C22 C21 C25 C24 0.2(4)
B2 C21 C25 C24 -169.2(3)
Fe1 C21 C25 C24 -59.1(2)
C22 C21 C25 Fe1 59.3(2)
B2 C21 C25 Fe1 -110.1(3)
C12 Fe1 C25 C24 164.5(4)
C15 Fe1 C25 C24 -122.7(2)
C22 Fe1 C25 C24 81.3(2)
C23 Fe1 C25 C24 37.7(2)
C14 Fe1 C25 C24 -81.1(2)
C13 Fe1 C25 C24 -49.7(4)
C21 Fe1 C25 C24 120.3(3)
C11 Fe1 C25 C24 -165.0(2)
C12 Fe1 C25 C21 44.2(5)
C15 Fe1 C25 C21 117.0(2)
C24 Fe1 C25 C21 -120.3(3)
C22 Fe1 C25 C21 -39.0(2)
C23 Fe1 C25 C21 -82.6(2)
C14 Fe1 C25 C21 158.58(19)
C13 Fe1 C25 C21 -170.1(3)
C11 Fe1 C25 C21 74.7(2)
N1 B1 C31 C32 -112.7(4)
C11 B1 C31 C32 70.6(4)
N1 B1 C31 C41 65.8(4)
C11 B1 C31 C41 -110.9(3)
C41 C31 C32 C33 6.7(5)
B1 C31 C32 C33 -174.9(3)
C41 C31 C32 B2 -173.6(3)
B1 C31 C32 B2 4.8(5)
N2 B2 C32 C31 96.3(4)
C21 B2 C32 C31 -85.6(4)
N2 B2 C32 C33 -83.9(3)
C21 B2 C32 C33 94.2(3)
C31 C32 C33 C34 -138.0(5)
B2 C32 C33 C34 42.2(6)
C31 C32 C33 Pt1 66.1(6)
B2 C32 C33 Pt1 -113.6(4)
P2 Pt1 C33 C34 -16.4(3)
P1 Pt1 C33 C34 178.88(17)
C34 Pt1 C33 C32 164.9(5)
P2 Pt1 C33 C32 148.6(3)
P1 Pt1 C33 C32 -16.2(4)
C32 C33 C34 C51 13.6(10)
Pt1 C33 C34 C51 179.2(6)
C32 C33 C34 Pt1 -165.6(5)
P2 Pt1 C34 C33 169.21(18)
P1 Pt1 C34 C33 -2.1(3)
C33 Pt1 C34 C51 -179.3(5)
P2 Pt1 C34 C51 -10.1(4)
P1 Pt1 C34 C51 178.6(2)
C32 C31 C41 C46 23.0(5)
B1 C31 C41 C46 -155.4(3)
C32 C31 C41 C42 -157.5(3)
B1 C31 C41 C42 24.1(4)
C46 C41 C42 C43 -1.5(5)
C31 C41 C42 C43 179.0(3)
C41 C42 C43 C44 0.6(5)
C42 C43 C44 C45 0.9(5)
C43 C44 C45 C46 -1.5(5)
C44 C45 C46 C41 0.6(5)
C42 C41 C46 C45 0.9(5)
C31 C41 C46 C45 -179.6(3)
C33 C34 C51 C52 117.6(6)
Pt1 C34 C51 C52 -63.6(5)
C33 C34 C51 C56 -66.0(7)
Pt1 C34 C51 C56 112.8(4)
C56 C51 C52 C53 -0.5(5)
C34 C51 C52 C53 176.0(3)
C51 C52 C53 C54 -0.7(5)
C52 C53 C54 C55 1.3(5)
C53 C54 C55 C56 -0.7(5)
C54 C55 C56 C51 -0.5(5)
C52 C51 C56 C55 1.1(5)
C34 C51 C56 C55 -175.4(3)
C62 P1 C61 C67 68.9(3)
C63 P1 C61 C67 175.6(2)
Pt1 P1 C61 C67 -54.4(3)
C61 P1 C62 C68 36.9(3)
C63 P1 C62 C68 -67.9(3)
Pt1 P1 C62 C68 164.2(2)
C61 P1 C63 C69 174.9(3)
C62 P1 C63 C69 -79.2(3)
Pt1 P1 C63 C69 44.9(3)
C65 P2 C64 C70 177.4(3)
C66 P2 C64 C70 72.1(3)
Pt1 P2 C64 C70 -55.6(3)
C64 P2 C65 C71 -170.6(3)
C66 P2 C65 C71 -64.6(3)
Pt1 P2 C65 C71 71.2(3)
C65 P2 C66 C72 -49.0(3)
C64 P2 C66 C72 54.9(3)
Pt1 P2 C66 C72 174.9(2)
N3 B3 C111 C115 143.8(3)
C131 B3 C111 C115 -32.7(4)
N3 B3 C111 C112 -40.9(5)
C131 B3 C111 C112 142.6(3)
N3 B3 C111 Fe2 -130.7(3)
C131 B3 C111 Fe2 52.7(4)
C122 Fe2 C111 C115 164.46(18)
C125 Fe2 C111 C115 81.6(2)
C112 Fe2 C111 C115 -117.0(3)
C123 Fe2 C111 C115 -165.6(3)
C114 Fe2 C111 C115 -37.13(18)
C124 Fe2 C111 C115 51.3(4)
C113 Fe2 C111 C115 -80.4(2)
C121 Fe2 C111 C115 123.10(18)
C122 Fe2 C111 C112 -78.5(2)
C115 Fe2 C111 C112 117.0(3)
C125 Fe2 C111 C112 -161.38(19)
C123 Fe2 C111 C112 -48.6(4)
C114 Fe2 C111 C112 79.9(2)
C124 Fe2 C111 C112 168.3(3)
C113 Fe2 C111 C112 36.6(2)
C121 Fe2 C111 C112 -119.9(2)
C122 Fe2 C111 B3 46.9(3)
C115 Fe2 C111 B3 -117.6(3)
C125 Fe2 C111 B3 -36.0(3)
C112 Fe2 C111 B3 125.4(4)
C123 Fe2 C111 B3 76.8(4)
C114 Fe2 C111 B3 -154.7(3)
C124 Fe2 C111 B3 -66.3(5)
C113 Fe2 C111 B3 162.0(3)
C121 Fe2 C111 B3 5.5(3)
C115 C111 C112 C113 -0.3(3)
B3 C111 C112 C113 -176.3(3)
Fe2 C111 C112 C113 -59.5(2)
C115 C111 C112 Fe2 59.1(2)
B3 C111 C112 Fe2 -116.8(3)
C122 Fe2 C112 C113 -119.2(2)
C115 Fe2 C112 C113 81.6(2)
C125 Fe2 C112 C113 166.1(3)
C123 Fe2 C112 C113 -77.7(2)
C114 Fe2 C112 C113 37.5(2)
C124 Fe2 C112 C113 -46.0(5)
C121 Fe2 C112 C113 -162.05(19)
C111 Fe2 C112 C113 120.7(3)
C122 Fe2 C112 C111 120.1(2)
C115 Fe2 C112 C111 -39.10(19)
C125 Fe2 C112 C111 45.4(4)
C123 Fe2 C112 C111 161.65(19)
C114 Fe2 C112 C111 -83.1(2)
C124 Fe2 C112 C111 -166.7(4)
C113 Fe2 C112 C111 -120.7(3)
C121 Fe2 C112 C111 77.3(2)
C111 C112 C113 C114 0.3(4)
Fe2 C112 C113 C114 -59.1(2)
C111 C112 C113 Fe2 59.4(2)
C122 Fe2 C113 C112 78.8(2)
C115 Fe2 C113 C112 -81.5(2)
C125 Fe2 C113 C112 -163.7(4)
C123 Fe2 C113 C112 121.3(2)
C114 Fe2 C113 C112 -119.3(3)
C124 Fe2 C113 C112 163.02(19)
C121 Fe2 C113 C112 42.4(4)
C111 Fe2 C113 C112 -37.22(19)
C122 Fe2 C113 C114 -161.9(2)
C115 Fe2 C113 C114 37.8(2)
C125 Fe2 C113 C114 -44.5(5)
C112 Fe2 C113 C114 119.3(3)
C123 Fe2 C113 C114 -119.4(2)
C124 Fe2 C113 C114 -77.7(2)
C121 Fe2 C113 C114 161.7(3)
C111 Fe2 C113 C114 82.1(2)
C112 C113 C114 C115 -0.1(4)
Fe2 C113 C114 C115 -59.0(2)
C112 C113 C114 Fe2 58.9(2)
C122 Fe2 C114 C113 43.8(4)
C115 Fe2 C114 C113 -119.3(3)
C125 Fe2 C114 C113 163.8(2)
C112 Fe2 C114 C113 -37.6(2)
C123 Fe2 C114 C113 79.3(2)
C124 Fe2 C114 C113 121.9(2)
C121 Fe2 C114 C113 -158.5(4)
C111 Fe2 C114 C113 -81.8(2)
C122 Fe2 C114 C115 163.0(3)
C125 Fe2 C114 C115 -76.9(2)
C112 Fe2 C114 C115 81.7(2)
C123 Fe2 C114 C115 -161.41(19)
C124 Fe2 C114 C115 -118.8(2)
C113 Fe2 C114 C115 119.3(3)
C121 Fe2 C114 C115 -39.2(5)
C111 Fe2 C114 C115 37.48(18)
C113 C114 C115 C111 -0.1(4)
Fe2 C114 C115 C111 -59.7(2)
C113 C114 C115 Fe2 59.6(2)
C112 C111 C115 C114 0.3(3)
B3 C111 C115 C114 176.6(3)
Fe2 C111 C115 C114 59.6(2)
C112 C111 C115 Fe2 -59.3(2)
B3 C111 C115 Fe2 117.0(3)
C122 Fe2 C115 C114 -161.1(3)
C125 Fe2 C115 C114 122.6(2)
C112 Fe2 C115 C114 -81.1(2)
C123 Fe2 C115 C114 46.4(4)
C124 Fe2 C115 C114 80.6(2)
C113 Fe2 C115 C114 -37.4(2)
C121 Fe2 C115 C114 165.36(19)
C111 Fe2 C115 C114 -120.1(3)
C122 Fe2 C115 C111 -41.0(4)
C125 Fe2 C115 C111 -117.31(18)
C112 Fe2 C115 C111 39.07(18)
C123 Fe2 C115 C111 166.5(3)
C114 Fe2 C115 C111 120.1(3)
C124 Fe2 C115 C111 -159.28(18)
C113 Fe2 C115 C111 82.68(19)
C121 Fe2 C115 C111 -74.5(2)
N4 B4 C121 C125 -153.1(3)
C132 B4 C121 C125 24.6(4)
N4 B4 C121 C122 38.2(5)
C132 B4 C121 C122 -144.1(3)
N4 B4 C121 Fe2 124.0(3)
C132 B4 C121 Fe2 -58.3(3)
C122 Fe2 C121 C125 117.3(3)
C115 Fe2 C121 C125 -79.4(2)
C112 Fe2 C121 C125 -162.10(19)
C123 Fe2 C121 C125 80.2(2)
C114 Fe2 C121 C125 -50.0(5)
C124 Fe2 C121 C125 36.67(19)
C113 Fe2 C121 C125 167.3(3)
C111 Fe2 C121 C125 -120.49(19)
C115 Fe2 C121 C122 163.23(19)
C125 Fe2 C121 C122 -117.3(3)
C112 Fe2 C121 C122 80.6(2)
C123 Fe2 C121 C122 -37.1(2)
C114 Fe2 C121 C122 -167.3(4)
C124 Fe2 C121 C122 -80.7(2)
C113 Fe2 C121 C122 50.0(4)
C111 Fe2 C121 C122 122.2(2)
C122 Fe2 C121 B4 -125.0(3)
C115 Fe2 C121 B4 38.2(3)
C125 Fe2 C121 B4 117.6(3)
C112 Fe2 C121 B4 -44.5(3)
C123 Fe2 C121 B4 -162.1(3)
C114 Fe2 C121 B4 67.6(5)
C124 Fe2 C121 B4 154.3(3)
C113 Fe2 C121 B4 -75.1(4)
C111 Fe2 C121 B4 -2.9(3)
C125 C121 C122 C123 0.3(3)
B4 C121 C122 C123 170.5(3)
Fe2 C121 C122 C123 59.4(2)
C125 C121 C122 Fe2 -59.1(2)
B4 C121 C122 Fe2 111.1(3)
C115 Fe2 C122 C123 -164.7(3)
C125 Fe2 C122 C123 -81.2(2)
C112 Fe2 C122 C123 122.2(2)
C114 Fe2 C122 C123 48.8(4)
C124 Fe2 C122 C123 -37.66(19)
C113 Fe2 C122 C123 80.5(2)
C121 Fe2 C122 C123 -120.1(3)
C111 Fe2 C122 C123 164.52(19)
C115 Fe2 C122 C121 -44.6(4)
C125 Fe2 C122 C121 38.89(19)
C112 Fe2 C122 C121 -117.7(2)
C123 Fe2 C122 C121 120.1(3)
C114 Fe2 C122 C121 168.9(3)
C124 Fe2 C122 C121 82.4(2)
C113 Fe2 C122 C121 -159.35(19)
C111 Fe2 C122 C121 -75.4(2)
C121 C122 C123 C124 0.1(4)
Fe2 C122 C123 C124 59.7(2)
C121 C122 C123 Fe2 -59.6(2)
C115 Fe2 C123 C122 165.9(3)
C125 Fe2 C123 C122 81.8(2)
C112 Fe2 C123 C122 -76.5(2)
C114 Fe2 C123 C122 -160.10(19)
C124 Fe2 C123 C122 119.2(3)
C113 Fe2 C123 C122 -118.2(2)
C121 Fe2 C123 C122 37.56(19)
C111 Fe2 C123 C122 -40.2(4)
C122 Fe2 C123 C124 -119.2(3)
C115 Fe2 C123 C124 46.7(4)
C125 Fe2 C123 C124 -37.38(19)
C112 Fe2 C123 C124 164.33(19)
C114 Fe2 C123 C124 80.7(2)
C113 Fe2 C123 C124 122.7(2)
C121 Fe2 C123 C124 -81.6(2)
C111 Fe2 C123 C124 -159.3(3)
C122 C123 C124 C125 -0.4(4)
Fe2 C123 C124 C125 58.8(2)
C122 C123 C124 Fe2 -59.2(2)
C122 Fe2 C124 C125 -81.7(2)
C115 Fe2 C124 C125 79.3(2)
C112 Fe2 C124 C125 -161.7(4)
C123 Fe2 C124 C125 -119.5(3)
C114 Fe2 C124 C125 122.0(2)
C113 Fe2 C124 C125 163.87(19)
C121 Fe2 C124 C125 -37.31(19)
C111 Fe2 C124 C125 41.7(4)
C122 Fe2 C124 C123 37.8(2)
C115 Fe2 C124 C123 -161.28(19)
C125 Fe2 C124 C123 119.5(3)
C112 Fe2 C124 C123 -42.2(5)
C114 Fe2 C124 C123 -118.5(2)
C113 Fe2 C124 C123 -76.7(2)
C121 Fe2 C124 C123 82.2(2)
C111 Fe2 C124 C123 161.2(3)
C123 C124 C125 C121 0.6(4)
Fe2 C124 C125 C121 59.4(2)
C123 C124 C125 Fe2 -58.8(2)
C122 C121 C125 C124 -0.5(3)
B4 C121 C125 C124 -171.6(3)
Fe2 C121 C125 C124 -59.5(2)
C122 C121 C125 Fe2 59.0(2)
B4 C121 C125 Fe2 -112.1(3)
C122 Fe2 C125 C124 81.5(2)
C115 Fe2 C125 C124 -119.6(2)
C112 Fe2 C125 C124 164.1(3)
C123 Fe2 C125 C124 37.6(2)
C114 Fe2 C125 C124 -77.7(2)
C113 Fe2 C125 C124 -44.2(5)
C121 Fe2 C125 C124 120.5(3)
C111 Fe2 C125 C124 -162.7(2)
C122 Fe2 C125 C121 -39.01(19)
C115 Fe2 C125 C121 119.9(2)
C112 Fe2 C125 C121 43.5(4)
C123 Fe2 C125 C121 -83.0(2)
C114 Fe2 C125 C121 161.81(19)
C124 Fe2 C125 C121 -120.5(3)
C113 Fe2 C125 C121 -164.8(4)
C111 Fe2 C125 C121 76.7(2)
N3 B3 C131 C132 110.0(4)
C111 B3 C131 C132 -73.4(4)
N3 B3 C131 C141 -68.9(4)
C111 B3 C131 C141 107.7(3)
C141 C131 C132 C133 -7.3(5)
B3 C131 C132 C133 174.0(3)
C141 C131 C132 B4 175.3(3)
B3 C131 C132 B4 -3.5(5)
N4 B4 C132 C131 -98.5(4)
C121 B4 C132 C131 83.8(4)
N4 B4 C132 C133 83.7(3)
C121 B4 C132 C133 -94.1(3)
C131 C132 C133 C134 139.7(5)
B4 C132 C133 C134 -42.6(6)
C131 C132 C133 Pt2 -65.2(5)
B4 C132 C133 Pt2 112.5(4)
P3 Pt2 C133 C134 13.3(3)
P4 Pt2 C133 C134 -177.76(17)
C134 Pt2 C133 C132 -164.8(5)
P3 Pt2 C133 C132 -151.5(3)
P4 Pt2 C133 C132 17.5(4)
C132 C133 C134 C151 -13.6(9)
Pt2 C133 C134 C151 -178.5(6)
C132 C133 C134 Pt2 164.8(5)
P3 Pt2 C134 C133 -171.30(17)
P4 Pt2 C134 C133 4.2(3)
C133 Pt2 C134 C151 178.8(5)
P3 Pt2 C134 C151 7.5(4)
P4 Pt2 C134 C151 -177.0(2)
C132 C131 C141 C142 -25.4(5)
B3 C131 C141 C142 153.4(3)
C132 C131 C141 C146 155.8(3)
B3 C131 C141 C146 -25.4(4)
C146 C141 C142 C143 -0.4(5)
C131 C141 C142 C143 -179.2(3)
C141 C142 C143 C144 -1.3(5)
C142 C143 C144 C145 1.4(5)
C143 C144 C145 C146 0.2(5)
C144 C145 C146 C141 -2.0(5)
C142 C141 C146 C145 2.0(5)
C131 C141 C146 C145 -179.1(3)
C133 C134 C151 C156 66.1(7)
Pt2 C134 C151 C156 -111.6(4)
C133 C134 C151 C152 -117.6(6)
Pt2 C134 C151 C152 64.7(5)
C156 C151 C152 C153 -0.2(5)
C134 C151 C152 C153 -176.6(3)
C151 C152 C153 C154 0.9(5)
C152 C153 C154 C155 -0.9(5)
C153 C154 C155 C156 0.3(5)
C154 C155 C156 C151 0.5(5)
C152 C151 C156 C155 -0.5(5)
C134 C151 C156 C155 175.9(3)
C162 P3 C161 C167 178.8(2)
C163 P3 C161 C167 -75.5(3)
Pt2 P3 C161 C167 54.3(3)
C161 P3 C162 C168 177.4(3)
C163 P3 C162 C168 71.0(3)
Pt2 P3 C162 C168 -64.1(3)
C162 P3 C163 C169 49.5(3)
C161 P3 C163 C169 -56.5(3)
Pt2 P3 C163 C169 -177.9(2)
C165 P4 C164 C170 -71.0(3)
C166 P4 C164 C170 -177.8(2)
Pt2 P4 C164 C170 54.9(2)
C166 P4 C165 C171 68.2(3)
C164 P4 C165 C171 -37.4(3)
Pt2 P4 C165 C171 -166.3(2)
C165 P4 C166 C172 74.4(3)
C164 P4 C166 C172 -179.1(2)
Pt2 P4 C166 C172 -49.9(3)
